data_7111128
loop_
_publ_author_name
'Lee, Hans'
'Knobler, Carolyn B.'
'Hawthorne, M. Frederick'

_publ_section_title
;
 Supramolecular self-assembly directed by carborane C--H&#x2025;F
 interactions
;
_journal_issue 24
_journal_name_full 'Chemical Communications'
_journal_page_first 2485
_journal_paper_doi 10.1039/b007353i
_journal_year 2000
_chemical_formula_sum 'C14 H18 B10 F2'
_chemical_formula_weight 432.38
_chemical_name_systematic
; 
 9,12-bis-(4-fluorophenyl)-1,2-carborane 
;
_space_group_IT_number 14
_symmetry_cell_setting monoclinic
_symmetry_space_group_name_Hall '-P 2yn'
_symmetry_space_group_name_H-M 'P 1 21/n 1'
_atom_sites_solution_hydrogens geom
_atom_sites_solution_primary direct
_atom_sites_solution_secondary difmap
_audit_creation_method SHELXL-97
_cell_angle_alpha 90.00
_cell_angle_beta 91.162(10)
_cell_angle_gamma 90.00
_cell_formula_units_Z 16
_cell_length_a 17.504(8)
_cell_length_b 15.015(7)
_cell_length_c 27.566(14)
_cell_measurement_reflns_used 24
_cell_measurement_temperature 293(2)
_cell_volume 7243(6)
_computing_cell_refinement 'UCLA package '
_computing_data_collection 'UCLA package '
_computing_data_reduction 'UCLA package '
_computing_molecular_graphics 'SHELXL-97 (Sheldrick, 1997)'
_computing_publication_material 'UCLA package '
_computing_structure_refinement 'SHELXL-97 (Sheldrick, 1997)'
_computing_structure_solution 'SHELXS-97 (Sheldrick, 1990)'
_diffrn_ambient_temperature 293(2)
_diffrn_measured_fraction_theta_full 1.000
_diffrn_measured_fraction_theta_max 1.000
_diffrn_measurement_device_type 'Syntex (Crystal Logic)'
_diffrn_measurement_method 'profile data from \\q/2\\2q scans'
_diffrn_radiation_monochromator graphite
_diffrn_radiation_source 'fine-focus sealed tube'
_diffrn_radiation_type CuK\\a
_diffrn_radiation_wavelength 1.54180
_diffrn_reflns_av_R_equivalents 0.0000
_diffrn_reflns_av_sigmaI/netI 0.0691
_diffrn_reflns_limit_h_max 17
_diffrn_reflns_limit_h_min 0
_diffrn_reflns_limit_k_max 14
_diffrn_reflns_limit_k_min 0
_diffrn_reflns_limit_l_max 27
_diffrn_reflns_limit_l_min -27
_diffrn_reflns_number 7440
_diffrn_reflns_theta_full 50.00
_diffrn_reflns_theta_max 50.00
_diffrn_reflns_theta_min 2.96
_diffrn_standards_decay_% -6.4
_diffrn_standards_interval_count 97
_diffrn_standards_number 3
_exptl_absorpt_coefficient_mu 0.592
_exptl_crystal_colour colorless
_exptl_crystal_density_diffrn 1.219
_exptl_crystal_density_method 'not measured'
_exptl_crystal_description parallelepiped
_exptl_crystal_F_000 2720
_exptl_crystal_size_max 0.5
_exptl_crystal_size_mid 0.4
_exptl_crystal_size_min 0.2
_refine_diff_density_max 0.359
_refine_diff_density_min -0.311
_refine_diff_density_rms 0.043
_refine_ls_extinction_coef 0.00063(10)
_refine_ls_extinction_expression Fc^*^=kFc[1+0.001xFc^2^\\l^3^/sin(2\\q)]^-1/4^
_refine_ls_extinction_method SHELXL
_refine_ls_goodness_of_fit_ref 1.011
_refine_ls_hydrogen_treatment mixed
_refine_ls_matrix_type fullcycle
_refine_ls_number_parameters 818
_refine_ls_number_reflns 7440
_refine_ls_number_restraints 0
_refine_ls_restrained_S_all 1.011
_refine_ls_R_factor_all 0.1194
_refine_ls_R_factor_gt 0.0746
_refine_ls_shift/su_max 1.863
_refine_ls_shift/su_mean 0.129
_refine_ls_structure_factor_coef Fsqd
_refine_ls_weighting_details 'calc w=1/[\\s^2^(Fo^2^)+(0.1034P)^2^+8.5997P] where P=(Fo^2^+2Fc^2^)/3'
_refine_ls_weighting_scheme calc
_refine_ls_wR_factor_gt 0.1917
_refine_ls_wR_factor_ref 0.2281
_reflns_number_gt 4639
_reflns_number_total 7440
_reflns_threshold_expression >2sigma(I)
_cod_data_source_file b007353isup1.cif
_cod_data_source_block hlf4snm
_cod_original_cell_volume 7244(6)
_cod_original_sg_symbol_H-M P2~1~/n
_cod_database_code 7111128
_cell_measurement_2_theta_min 20.1
_cell_measurement_2_theta_max 34.0

loop_
_symmetry_equiv_pos_as_xyz
'x, y, z'
'x+1/2, -y+1/2, z+1/2'
'-x, -y, -z'
'-x-1/2, y-1/2, -z-1/2'

loop_
_atom_site_label
_atom_site_type_symbol
_atom_site_fract_x
_atom_site_fract_y
_atom_site_fract_z
_atom_site_U_iso_or_equiv
_atom_site_adp_type
_atom_site_occupancy
_atom_site_symmetry_multiplicity
_atom_site_calc_flag
_atom_site_refinement_flags
F1A F 0.0445(2) 0.9699(2) 0.21826(12) 0.1100(12) Uani 1 1 d .
F2A F 0.4383(2) 0.7431(4) 0.06345(14) 0.1535(19) Uani 1 1 d .
C1P C 0.0513(3) 0.8478(3) 0.08396(18) 0.0557(13) Uani 1 1 d .
C2P C 0.0203(3) 0.8063(4) 0.1237(2) 0.0805(17) Uani 1 1 d .
H2P H -0.0019 0.7427 0.1189 0.097 Uiso 1 1 d .
C3P C 0.0183(4) 0.8464(5) 0.1690(2) 0.0915(19) Uani 1 1 d .
H3P H -0.0052 0.8126 0.1969 0.110 Uiso 1 1 d .
C4P C 0.0475(3) 0.9295(5) 0.1738(2) 0.0760(16) Uani 1 1 d .
C5P C 0.0792(3) 0.9737(4) 0.1369(2) 0.0753(16) Uani 1 1 d .
H5P H 0.1006 1.0361 0.1407 0.090 Uiso 1 1 d .
C6P C 0.0800(3) 0.9333(4) 0.09211(19) 0.0682(15) Uani 1 1 d .
H6P H 0.1039 0.9663 0.0627 0.082 Uiso 1 1 d .
C7P C 0.2117(3) 0.7538(4) 0.02032(17) 0.0609(14) Uani 1 1 d .
C8P C 0.2509(3) 0.8290(4) 0.03583(19) 0.0727(15) Uani 1 1 d .
H8P H 0.2216 0.8895 0.0360 0.087 Uiso 1 1 d .
C9P C 0.3266(4) 0.8256(6) 0.0510(2) 0.093(2) Uani 1 1 d .
H9P H 0.3520 0.8766 0.0617 0.112 Uiso 1 1 calc R
C10P C 0.3627(4) 0.7463(8) 0.0498(2) 0.098(2) Uani 1 1 d .
C11P C 0.3282(5) 0.6714(6) 0.0353(3) 0.110(2) Uani 1 1 d .
H11P H 0.3554 0.6112 0.0346 0.132 Uiso 1 1 d .
C12P C 0.2525(4) 0.6745(4) 0.0208(2) 0.0894(18) Uani 1 1 d .
H12P H 0.2239 0.6177 0.0090 0.107 Uiso 1 1 d .
C1A C -0.0447(4) 0.7574(4) -0.0460(2) 0.0895(18) Uiso 1 1 d .
H1A H -0.103(3) 0.757(3) -0.0623(19) 0.107 Uiso 1 1 calc .
C2A C 0.0274(4) 0.7165(4) -0.0742(2) 0.0891(18) Uiso 1 1 d .
H2A H 0.020(3) 0.687(4) -0.110(2) 0.107 Uiso 1 1 calc .
B3A B 0.0198(4) 0.8286(5) -0.0704(3) 0.083(2) Uiso 1 1 d .
H3A H 0.008(3) 0.874(3) -0.1011(19) 0.100 Uiso 1 1 calc .
B4A B -0.0177(4) 0.8470(5) -0.0119(2) 0.0745(19) Uiso 1 1 d .
H4A H -0.054(3) 0.905(3) -0.0044(17) 0.089 Uiso 1 1 calc .
B5A B -0.0351(4) 0.7419(5) 0.0148(3) 0.079(2) Uiso 1 1 d .
H5A H -0.083(3) 0.732(3) 0.0396(18) 0.095 Uiso 1 1 calc .
B6A B -0.0081(5) 0.6583(6) -0.0263(3) 0.094(2) Uiso 1 1 d .
H6A H -0.038(3) 0.594(4) -0.0288(19) 0.112 Uiso 1 1 calc .
B7A B 0.1076(4) 0.7731(4) -0.0624(2) 0.0728(18) Uiso 1 1 d .
H7A H 0.154(3) 0.783(3) -0.0882(17) 0.087 Uiso 1 1 calc .
B8A B 0.0814(4) 0.8557(4) -0.0212(2) 0.0644(17) Uiso 1 1 d .
H8A H 0.111(2) 0.920(3) -0.0195(15) 0.077 Uiso 1 1 calc .
B9A B 0.0472(3) 0.8037(4) 0.0322(2) 0.0576(15) Uiso 1 1 d .
B10A B 0.0525(4) 0.6869(5) 0.0222(3) 0.0726(18) Uiso 1 1 d .
H10A H 0.063(3) 0.641(3) 0.0525(18) 0.087 Uiso 1 1 calc .
B11A B 0.0902(4) 0.6692(5) -0.0358(3) 0.080(2) Uiso 1 1 d .
H11A H 0.125(3) 0.611(3) -0.0444(18) 0.096 Uiso 1 1 calc .
B12A B 0.1265(3) 0.7569(4) 0.0004(2) 0.0584(16) Uiso 1 1 d .
F1B F 1.06908(17) 0.5824(2) 0.16702(14) 0.1075(12) Uani 1 1 d .
F2B F 0.8792(2) 1.0290(3) 0.1625(2) 0.1593(19) Uani 1 1 d .
C13P C 0.8350(3) 0.5982(3) 0.14761(17) 0.0539(12) Uani 1 1 d .
C14P C 0.8725(3) 0.6342(3) 0.18827(18) 0.0630(14) Uani 1 1 d .
H14P H 0.8400 0.6664 0.2136 0.076 Uiso 1 1 d .
C15P C 0.9507(3) 0.6279(4) 0.1950(2) 0.0691(15) Uani 1 1 d .
H15P H 0.9757 0.6548 0.2246 0.083 Uiso 1 1 d .
C16P C 0.9909(3) 0.5854(4) 0.1604(3) 0.0751(17) Uani 1 1 d .
C17P C 0.9590(3) 0.5488(4) 0.1202(2) 0.0765(16) Uani 1 1 d .
H17P H 0.9889 0.5169 0.0946 0.092 Uiso 1 1 d .
C18P C 0.8803(3) 0.5552(3) 0.11427(19) 0.0665(14) Uani 1 1 d .
H18P H 0.8532 0.5285 0.0837 0.080 Uiso 1 1 d .
C19P C 0.7493(3) 0.8020(3) 0.14586(18) 0.0571(13) Uani 1 1 d .
C20P C 0.7542(3) 0.8465(4) 0.1901(2) 0.0787(16) Uani 1 1 d .
H20P H 0.7243 0.8213 0.2187 0.094 Uiso 1 1 d .
C21P C 0.7984(4) 0.9238(5) 0.1960(3) 0.101(2) Uani 1 1 d .
H21P H 0.7997 0.9534 0.2286 0.121 Uiso 1 1 d .
C22P C 0.8362(4) 0.9529(4) 0.1567(4) 0.100(2) Uani 1 1 d .
C23P C 0.8339(4) 0.9136(5) 0.1129(3) 0.094(2) Uani 1 1 d .
H23P H 0.8627 0.9376 0.0846 0.113 Uiso 1 1 d .
C24P C 0.7903(3) 0.8376(4) 0.1082(2) 0.0725(15) Uani 1 1 d .
H24P H 0.7874 0.8054 0.0747 0.087 Uiso 1 1 d .
C1B C 0.6045(3) 0.5328(4) 0.1266(2) 0.0832(17) Uiso 1 1 d .
H1B H 0.571(3) 0.471(4) 0.1226(18) 0.100 Uiso 1 1 calc .
C2B C 0.5638(4) 0.6297(4) 0.1256(2) 0.0824(17) Uiso 1 1 d .
H2B H 0.502(3) 0.636(3) 0.1204(18) 0.099 Uiso 1 1 calc .
B3B B 0.5965(4) 0.5890(5) 0.1798(3) 0.0750(19) Uiso 1 1 d .
H3B H 0.560(3) 0.569(3) 0.2101(17) 0.090 Uiso 1 1 calc .
B4B B 0.6804(4) 0.5294(5) 0.1644(2) 0.0702(18) Uiso 1 1 d .
H4B H 0.700(3) 0.470(3) 0.1847(16) 0.084 Uiso 1 1 calc .
B5B B 0.6914(4) 0.5366(5) 0.1007(3) 0.0772(19) Uiso 1 1 d .
H5B H 0.717(3) 0.482(3) 0.0799(17) 0.093 Uiso 1 1 calc .
B6B B 0.6148(4) 0.5980(5) 0.0765(3) 0.090(2) Uiso 1 1 d .
H6B H 0.590(3) 0.583(4) 0.040(2) 0.108 Uiso 1 1 calc .
B7B B 0.6085(4) 0.7015(5) 0.1640(2) 0.0703(18) Uiso 1 1 d .
H7B H 0.581(3) 0.755(3) 0.1842(17) 0.084 Uiso 1 1 calc .
B8B B 0.6853(3) 0.6388(4) 0.1884(2) 0.0605(16) Uiso 1 1 d .
H8B H 0.708(2) 0.652(3) 0.2252(16) 0.073 Uiso 1 1 calc .
B9B B 0.7463(3) 0.6075(4) 0.1401(2) 0.0551(15) Uiso 1 1 d .
B10B B 0.7035(4) 0.6487(4) 0.0853(2) 0.0667(17) Uiso 1 1 d .
H10B H 0.739(3) 0.669(3) 0.0544(17) 0.080 Uiso 1 1 calc .
B11B B 0.6195(4) 0.7070(5) 0.1001(3) 0.0774(19) Uiso 1 1 d .
H11B H 0.598(3) 0.765(3) 0.0791(17) 0.093 Uiso 1 1 calc .
B12B B 0.7011(3) 0.7138(4) 0.1393(2) 0.0562(15) Uiso 1 1 d .
F1C F 0.81164(18) 0.3173(3) 0.18419(12) 0.1076(12) Uani 1 1 d .
F2C F 1.2198(2) 0.4403(2) 0.02482(11) 0.1138(12) Uani 1 1 d .
C25P C 1.0375(3) 0.2889(3) 0.22813(16) 0.0550(13) Uani 1 1 d .
C26P C 1.0013(3) 0.3707(3) 0.2278(2) 0.0693(15) Uani 1 1 d .
H26P H 1.0330 0.4263 0.2391 0.083 Uiso 1 1 d .
C27P C 0.9261(3) 0.3813(4) 0.2124(2) 0.0768(16) Uani 1 1 d .
H27P H 0.9024 0.4435 0.2132 0.092 Uiso 1 1 d .
C28P C 0.8867(3) 0.3082(5) 0.19827(19) 0.0721(16) Uani 1 1 d .
C29P C 0.9180(3) 0.2262(4) 0.19754(19) 0.0715(15) Uani 1 1 d .
H29P H 0.8882 0.1720 0.1866 0.086 Uiso 1 1 d .
C30P C 0.9930(3) 0.2163(3) 0.21236(18) 0.0631(14) Uani 1 1 d .
H30P H 1.0188 0.1548 0.2125 0.076 Uiso 1 1 d .
C31P C 1.2087(3) 0.3352(3) 0.16283(18) 0.0574(13) Uani 1 1 d .
C32P C 1.1763(3) 0.4169(4) 0.15103(19) 0.0699(15) Uani 1 1 d .
H32P H 1.1488 0.4518 0.1781 0.084 Uiso 1 1 d .
C33P C 1.1789(3) 0.4520(4) 0.1049(2) 0.0758(16) Uani 1 1 d .
H33P H 1.1544 0.5119 0.0978 0.091 Uiso 1 1 d .
C34P C 1.2156(3) 0.4049(5) 0.07061(19) 0.0765(16) Uani 1 1 d .
C35P C 1.2482(4) 0.3253(4) 0.0795(2) 0.0834(18) Uani 1 1 d .
H35P H 1.2756 0.2900 0.0535 0.100 Uiso 1 1 d .
C36P C 1.2449(3) 0.2909(4) 0.1259(2) 0.0756(16) Uani 1 1 d .
H36P H 1.2701 0.2298 0.1338 0.091 Uiso 1 1 d .
C1C C 1.2101(4) 0.2189(4) 0.3256(3) 0.0934(19) Uiso 1 1 d .
H1C H 1.211(3) 0.192(4) 0.363(2) 0.112 Uiso 1 1 calc .
C2C C 1.2884(4) 0.2392(4) 0.2970(2) 0.095(2) Uiso 1 1 d .
H2C H 1.345(3) 0.227(4) 0.314(2) 0.114 Uiso 1 1 calc .
B3C B 1.2357(5) 0.1492(6) 0.2802(3) 0.100(2) Uiso 1 1 d .
H3C H 1.254(3) 0.080(4) 0.285(2) 0.120 Uiso 1 1 calc .
B4C B 1.1408(4) 0.1845(5) 0.2877(3) 0.082(2) Uiso 1 1 d .
H4C H 1.096(3) 0.137(3) 0.2973(18) 0.098 Uiso 1 1 calc .
B5C B 1.1413(4) 0.2940(5) 0.3112(3) 0.0758(19) Uiso 1 1 d .
H5C H 1.097(3) 0.318(3) 0.3360(17) 0.091 Uiso 1 1 calc .
B6C B 1.2376(4) 0.3271(5) 0.3188(3) 0.091(2) Uiso 1 1 d .
H6C H 1.257(3) 0.371(4) 0.348(2) 0.110 Uiso 1 1 calc .
B7C B 1.2775(4) 0.2201(5) 0.2368(3) 0.087(2) Uiso 1 1 d .
H7C H 1.323(3) 0.197(3) 0.2130(19) 0.104 Uiso 1 1 calc .
B8C B 1.1823(4) 0.1850(5) 0.2300(3) 0.0752(19) Uiso 1 1 d .
H8C H 1.165(3) 0.138(3) 0.2013(18) 0.090 Uiso 1 1 calc .
B9C B 1.1217(3) 0.2749(4) 0.2488(2) 0.0584(15) Uiso 1 1 d .
B10C B 1.1824(4) 0.3642(5) 0.2679(2) 0.0681(17) Uiso 1 1 d .
H10C H 1.165(3) 0.434(3) 0.2639(16) 0.082 Uiso 1 1 calc .
B11C B 1.2777(4) 0.3282(5) 0.2598(3) 0.0784(19) Uiso 1 1 d .
H11C H 1.323(3) 0.375(3) 0.2507(17) 0.094 Uiso 1 1 calc .
B12C B 1.2080(3) 0.2973(4) 0.2163(2) 0.0618(16) Uiso 1 1 d .
F1D F 0.3711(2) 0.5280(2) 0.11602(13) 0.1100(12) Uani 1 1 d .
F2D F 0.1978(2) 0.0808(3) 0.0361(2) 0.182(2) Uani 1 1 d .
C37P C 0.4206(3) 0.0943(4) 0.0855(2) 0.0692(15) Uani 1 1 d .
C38P C 0.3631(4) 0.0619(4) 0.1146(2) 0.0870(18) Uani 1 1 d .
H38P H 0.3778 0.0417 0.1491 0.104 Uiso 1 1 d .
C39P C 0.2881(4) 0.0563(5) 0.0983(4) 0.112(3) Uani 1 1 d .
H39P H 0.2479 0.0323 0.1205 0.134 Uiso 1 1 d .
C40P C 0.2715(4) 0.0840(5) 0.0527(4) 0.114(3) Uani 1 1 d .
C41P C 0.3244(5) 0.1157(5) 0.0221(3) 0.107(2) Uani 1 1 d .
H41P H 0.3111 0.1360 -0.0123 0.128 Uiso 1 1 d .
C42P C 0.3989(3) 0.1207(4) 0.0388(3) 0.0893(19) Uani 1 1 d .
H42P H 0.4410 0.1454 0.0164 0.107 Uiso 1 1 d .
C43P C 0.4988(3) 0.2962(4) 0.12005(19) 0.0653(14) Uani 1 1 d .
C44P C 0.4813(3) 0.3401(4) 0.0764(2) 0.0772(16) Uani 1 1 d .
H44P H 0.5008 0.3123 0.0449 0.093 Uiso 1 1 d .
C45P C 0.4386(4) 0.4173(4) 0.0752(2) 0.0861(18) Uani 1 1 d .
H45P H 0.4269 0.4465 0.0425 0.103 Uiso 1 1 d .
C46P C 0.4137(3) 0.4513(4) 0.1173(3) 0.0784(16) Uani 1 1 d .
C47P C 0.4283(3) 0.4136(4) 0.1607(2) 0.0791(16) Uani 1 1 d .
H47P H 0.4101 0.4393 0.1924 0.095 Uiso 1 1 d .
C48P C 0.4712(3) 0.3362(4) 0.1617(2) 0.0761(16) Uani 1 1 d .
H48P H 0.4840 0.3050 0.1947 0.091 Uiso 1 1 d .
C1D C 0.6438(4) 0.0248(5) 0.1272(2) 0.0905(19) Uiso 1 1 d .
H1D H 0.678(3) -0.037(4) 0.1292(19) 0.109 Uiso 1 1 calc .
C2D C 0.6801(4) 0.1186(4) 0.1427(2) 0.0942(19) Uiso 1 1 d .
H2D H 0.740(3) 0.123(4) 0.1557(19) 0.113 Uiso 1 1 calc .
B3D B 0.6161(4) 0.0707(5) 0.1805(3) 0.087(2) Uiso 1 1 d .
H3D H 0.630(3) 0.043(3) 0.2167(19) 0.104 Uiso 1 1 calc .
B4D B 0.6152(4) 0.1862(5) 0.1688(3) 0.082(2) Uiso 1 1 d .
H4D H 0.628(3) 0.235(3) 0.1977(18) 0.098 Uiso 1 1 calc .
B5D B 0.6451(4) 0.2025(6) 0.1080(3) 0.091(2) Uiso 1 1 d .
H5D H 0.677(3) 0.262(4) 0.0975(19) 0.109 Uiso 1 1 calc .
B6D B 0.6652(5) 0.0987(6) 0.0832(3) 0.098(2) Uiso 1 1 d .
H6D H 0.711(3) 0.090(4) 0.057(2) 0.118 Uiso 1 1 calc .
B7D B 0.5500(4) 0.0193(5) 0.1408(3) 0.081(2) Uiso 1 1 d .
H7D H 0.520(3) -0.042(3) 0.1512(18) 0.098 Uiso 1 1 calc .
B8D B 0.5304(4) 0.1239(4) 0.1664(2) 0.0684(17) Uiso 1 1 d .
H8D H 0.486(3) 0.132(3) 0.1939(17) 0.082 Uiso 1 1 calc .
B9D B 0.5467(3) 0.2077(4) 0.1215(2) 0.0627(16) Uiso 1 1 d .
B10D B 0.5790(4) 0.1508(5) 0.0687(3) 0.079(2) Uiso 1 1 d .
H10D H 0.567(3) 0.177(3) 0.0321(18) 0.095 Uiso 1 1 calc .
B11D B 0.5805(4) 0.0362(5) 0.0807(3) 0.086(2) Uiso 1 1 d .
H11D H 0.570(3) -0.014(4) 0.0522(19) 0.104 Uiso 1 1 calc .
B12D B 0.5055(4) 0.1016(4) 0.1045(2) 0.0658(17) Uiso 1 1 d .

loop_
_atom_site_aniso_label
_atom_site_aniso_U_11
_atom_site_aniso_U_22
_atom_site_aniso_U_33
_atom_site_aniso_U_23
_atom_site_aniso_U_13
_atom_site_aniso_U_12
F1A 0.141(3) 0.122(3) 0.067(2) -0.025(2) -0.007(2) 0.028(2)
F2A 0.064(2) 0.278(6) 0.119(3) 0.033(3) -0.013(2) 0.048(3)
C1P 0.051(3) 0.057(3) 0.059(3) 0.005(3) 0.006(3) 0.008(3)
C2P 0.108(5) 0.063(4) 0.071(4) -0.007(3) 0.012(4) -0.002(3)
C3P 0.125(5) 0.085(5) 0.066(4) 0.005(4) 0.016(4) 0.003(4)
C4P 0.082(4) 0.084(5) 0.062(4) -0.015(4) -0.005(3) 0.023(4)
C5P 0.086(4) 0.065(4) 0.075(4) -0.018(4) -0.001(3) 0.001(3)
C6P 0.078(4) 0.061(4) 0.066(4) -0.006(3) 0.007(3) 0.001(3)
C7P 0.060(3) 0.072(4) 0.052(3) 0.010(3) 0.013(3) 0.010(3)
C8P 0.053(4) 0.099(5) 0.067(4) -0.011(3) 0.001(3) 0.009(3)
C9P 0.057(4) 0.152(7) 0.069(4) -0.011(4) 0.001(3) -0.002(4)
C10P 0.060(5) 0.176(9) 0.058(4) 0.027(5) 0.002(3) 0.027(6)
C11P 0.086(6) 0.120(7) 0.123(6) 0.037(5) 0.002(5) 0.048(5)
C12P 0.082(5) 0.082(4) 0.105(5) 0.023(4) 0.006(4) 0.025(4)
F1B 0.059(2) 0.099(3) 0.164(3) 0.011(2) 0.009(2) 0.0107(18)
F2B 0.132(3) 0.080(3) 0.265(6) -0.033(3) 0.000(3) -0.028(3)
C13P 0.059(3) 0.051(3) 0.052(3) 0.000(3) 0.013(3) 0.007(3)
C14P 0.059(4) 0.069(4) 0.061(4) 0.000(3) 0.004(3) 0.011(3)
C15P 0.065(4) 0.066(4) 0.077(4) 0.004(3) -0.005(3) 0.001(3)
C16P 0.047(4) 0.062(4) 0.117(5) 0.017(4) 0.016(4) 0.009(3)
C17P 0.072(4) 0.063(4) 0.096(5) -0.014(3) 0.029(4) -0.001(3)
C18P 0.061(4) 0.064(4) 0.075(4) -0.008(3) 0.016(3) -0.001(3)
C19P 0.053(3) 0.060(3) 0.058(3) 0.001(3) 0.003(3) 0.016(3)
C20P 0.100(5) 0.067(4) 0.070(4) -0.003(3) 0.000(3) 0.008(3)
C21P 0.116(6) 0.075(5) 0.111(6) -0.030(4) -0.019(5) 0.008(4)
C22P 0.077(5) 0.063(5) 0.160(8) -0.005(5) -0.008(5) -0.002(4)
C23P 0.075(4) 0.081(5) 0.127(6) -0.001(5) 0.027(4) 0.004(4)
C24P 0.063(3) 0.064(4) 0..091(4) -0.004(3) 0.011(3) -0.001(3)
F1C 0.064(2) 0.153(3) 0.106(3) 0.001(2) -0.0100(19) 0.005(2)
F2C 0.168(4) 0.113(3) 0.061(2) 0.009(2) 0.029(2) 0.008(2)
C25P 0.063(3) 0.055(3) 0.048(3) 0.004(3) 0.011(2) -0.003(3)
C26P 0.059(4) 0.056(4) 0.093(4) 0.009(3) 0.004(3) -0.002(3)
C27P 0.069(4) 0.067(4) 0.095(4) 0.011(3) 0.009(3) 0.013(3)
C28P 0.051(4) 0.104(5) 0.061(4) 0.005(4) 0.006(3) 0.002(4)
C29P 0.066(4) 0.085(5) 0.063(4) -0.010(3) -0.005(3) -0.011(3)
C30P 0.070(4) 0.059(3) 0.061(3) -0.001(3) 0.003(3) 0.001(3)
C31P 0.050(3) 0.059(3) 0.063(3) -0.009(3) 0.009(3) -0.007(3)
C32P 0.080(4) 0.075(4) 0.055(4) 0.000(3) 0.013(3) 0.011(3)
C33P 0.088(4) 0.076(4) 0.064(4) 0.002(3) 0.013(3) 0.016(3)
C34P 0.086(4) 0.094(5) 0.050(4) 0.001(4) 0.012(3) -0.009(4)
C35P 0.104(5) 0.083(5) 0.065(4) -0.014(4) 0.028(3) 0.009(4)
C36P 0.091(4) 0.067(4) 0.070(4) -0.004(3) 0.021(3) 0.010(3)
F1D 0.131(3) 0.080(2) 0.118(3) -0.004(2) -0.013(2) 0.017(2)
F2D 0.076(3) 0.138(4) 0.329(7) 0.020(4) -0.064(4) -0.013(3)
C37P 0.063(4) 0.064(4) 0.081(4) -0.018(3) -0.001(3) 0.009(3)
C38P 0.064(4) 0.084(4) 0.114(5) -0.006(4) 0.007(4) -0.006(3)
C39P 0.067(5) 0.086(5) 0.183(8) 0.002(5) 0.003(5) -0.011(4)
C40P 0.049(5) 0.078(5) 0.214(10) -0.021(6) -0.029(6) 0.004(4)
C41P 0.090(6) 0.096(5) 0.133(7) -0.020(5) -0.034(5) 0.003(4)
C42P 0.072(4) 0.096(5) 0.100(5) -0.023(4) -0.015(4) 0.003(3)
C43P 0.061(3) 0.077(4) 0.058(3) 0.003(3) -0.001(3) -0.019(3)
C44P 0.102(5) 0.069(4) 0.061(4) -0.006(3) -0.004(3) -0.002(4)
C45P 0.120(5) 0.070(4) 0.067(4) 0.004(3) -0.023(4) 0.000(4)
C46P 0.084(4) 0.062(4) 0.089(5) -0.003(4) -0.011(4) -0.004(3)
C47P 0.086(4) 0.078(4) 0.074(4) 0.007(4) 0.013(3) -0.009(4)
C48P 0.084(4) 0.078(4) 0.066(4) 0.013(3) 0.003(3) -0.003(4)

loop_
_atom_type_symbol
_atom_type_description
_atom_type_scat_dispersion_real
_atom_type_scat_dispersion_imag
_atom_type_scat_source
C C 0.0181 0.0091 'International Tables Vol C Tables 4.2.6.8 and 6.1.1.4'
H H 0.0000 0.0000 'International Tables Vol C Tables 4.2.6.8 and 6.1.1.4'
B B 0.0090 0.0039 'International Tables Vol C Tables 4.2.6.8 and 6.1.1.4'
F F 0.0727 0.0534 'International Tables Vol C Tables 4.2.6.8 and 6.1.1.4'

loop_
_geom_angle_atom_site_label_1
_geom_angle_atom_site_label_2
_geom_angle_atom_site_label_3
_geom_angle
C2P C1P C6P 115.6(5)
C2P C1P B9A 121.3(5)
C6P C1P B9A 122.9(5)
C1P C2P C3P 122.5(5)
C4P C3P C2P 118.1(6)
C5P C4P C3P 122.9(6)
C5P C4P F1A 118.8(6)
C3P C4P F1A 118.3(6)
C4P C5P C6P 118.2(5)
C5P C6P C1P 122.7(5)
C8P C7P C12P 116.5(5)
C8P C7P B12A 122.8(5)
C12P C7P B12A 120.7(5)
C9P C8P C7P 121.9(6)
C10P C9P C8P 118.2(7)
C11P C10P C9P 122.9(7)
C11P C10P F2A 118.7(9)
C9P C10P F2A 118.4(9)
C10P C11P C12P 119.0(7)
C11P C12P C7P 121.6(7)
C2A C1A B5A 111.1(5)
C2A C1A B4A 110.8(5)
B5A C1A B4A 62.8(4)
C2A C1A B6A 61.9(4)
B5A C1A B6A 62.4(4)
B4A C1A B6A 114.6(5)
C2A C1A B3A 61.2(4)
B5A C1A B3A 115.1(5)
B4A C1A B3A 62.8(4)
B6A C1A B3A 115.2(5)
C1A C2A B7A 112.1(5)
C1A C2A B11A 111.5(5)
B7A C2A B11A 63.5(4)
C1A C2A B3A 62.0(4)
B7A C2A B3A 63.1(4)
B11A C2A B3A 115.9(5)
C1A C2A B6A 61.6(4)
B7A C2A B6A 115.4(5)
B11A C2A B6A 62.5(4)
B3A C2A B6A 115.6(6)
C2A B3A C1A 56.9(4)
C2A B3A B7A 57.7(4)
C1A B3A B7A 103.7(5)
C2A B3A B8A 103.2(5)
C1A B3A B8A 103.9(5)
B7A B3A B8A 59.6(4)
C2A B3A B4A 104.0(5)
C1A B3A B4A 58.5(4)
B7A B3A B4A 107.4(5)
B8A B3A B4A 59.8(4)
C1A B4A B8A 103.9(5)
C1A B4A B9A 104.7(5)
B8A B4A B9A 60.5(4)
C1A B4A B5A 58.4(4)
B8A B4A B5A 107.7(5)
B9A B4A B5A 60.0(4)
C1A B4A B3A 58.7(4)
B8A B4A B3A 59.7(4)
B9A B4A B3A 108.8(5)
B5A B4A B3A 108.0(5)
C1A B5A B10A 104.4(5)
C1A B5A B6A 59.0(4)
B10A B5A B6A 59.5(4)
C1A B5A B9A 105.0(5)
B10A B5A B9A 60.6(4)
B6A B5A B9A 108.6(5)
C1A B5A B4A 58.8(4)
B10A B5A B4A 108.2(5)
B6A B5A B4A 108.5(5)
B9A B5A B4A 60.0(4)
C1A B6A C2A 56.5(4)
C1A B6A B10A 104.3(6)
C2A B6A B10A 103.9(6)
C1A B6A B11A 103.6(6)
C2A B6A B11A 57.6(4)
B10A B6A B11A 60.6(4)
C1A B6A B5A 58.5(4)
C2A B6A B5A 103.8(6)
B10A B6A B5A 59.8(4)
B11A B6A B5A 107.9(6)
C2A B7A B8A 104.9(5)
C2A B7A B11A 58.3(4)
B8A B7A B11A 108.0(5)
C2A B7A B3A 59.2(4)
B8A B7A B3A 60.3(4)
B11A B7A B3A 108.4(5)
C2A B7A B12A 105.1(5)
B8A B7A B12A 60.7(4)
B11A B7A B12A 60.0(4)
B3A B7A B12A 109.5(5)
B7A B8A B3A 60.1(4)
B7A B8A B4A 108.3(5)
B3A B8A B4A 60.5(4)
B7A B8A B12A 60.3(4)
B3A B8A B12A 109.0(5)
B4A B8A B12A 108.7(5)
B7A B8A B9A 108.8(5)
B3A B8A B9A 108.9(5)
B4A B8A B9A 59.9(4)
B12A B8A B9A 60.8(3)
C1P B9A B5A 119.2(5)
C1P B9A B4A 119.0(4)
B5A B9A B4A 60.0(4)
C1P B9A B10A 123.6(5)
B5A B9A B10A 59.1(4)
B4A B9A B10A 106.9(4)
C1P B9A B8A 123.7(5)
B5A B9A B8A 107.0(4)
B4A B9A B8A 59.6(3)
B10A B9A B8A 106.6(4)
C1P B9A B12A 125.7(4)
B5A B9A B12A 107.2(4)
B4A B9A B12A 107.5(4)
B10A B9A B12A 59.8(3)
B8A B9A B12A 59.5(3)
B6A B10A B5A 60.6(4)
B6A B10A B11A 60.0(4)
B5A B10A B11A 108.0(5)
B6A B10A B9A 109.2(5)
B5A B10A B9A 60.3(4)
B11A B10A B9A 108.1(5)
B6A B10A B12A 108.7(5)
B5A B10A B12A 108.9(5)
B11A B10A B12A 59.6(4)
B9A B10A B12A 60.8(3)
C2A B11A B6A 59.9(4)
C2A B11A B7A 58.2(4)
B6A B11A B7A 108.9(5)
C2A B11A B12A 105.4(5)
B6A B11A B12A 109.2(5)
B7A B11A B12A 60.5(4)
C2A B11A B10A 104.9(5)
B6A B11A B10A 59.5(4)
B7A B11A B10A 108.4(5)
B12A B11A B10A 60.7(4)
C7P B12A B11A 120.1(5)
C7P B12A B7A 120.0(4)
B11A B12A B7A 59.5(4)
C7P B12A B8A 123.4(5)
B11A B12A B8A 106.4(4)
B7A B12A B8A 59.0(3)
C7P B12A B10A 123.6(5)
B11A B12A B10A 59.6(4)
B7A B12A B10A 106.7(4)
B8A B12A B10A 106.5(4)
C7P B12A B9A 125.0(4)
B11A B12A B9A 107.1(4)
B7A B12A B9A 106.9(4)
B8A B12A B9A 59.7(3)
B10A B12A B9A 59.5(3)
C18P C13P C14P 116.5(5)
C18P C13P B9B 122.1(5)
C14P C13P B9B 121.3(4)
C15P C14P C13P 122.0(5)
C16P C15P C14P 117.7(5)
C17P C16P C15P 123.8(5)
C17P C16P F1B 119.4(6)
C15P C16P F1B 116.8(6)
C16P C17P C18P 117.6(5)
C13P C18P C17P 122.3(5)
C24P C19P C20P 116.7(5)
C24P C19P B12B 121.5(5)
C20P C19P B12B 121.8(5)
C19P C20P C21P 121.4(6)
C22P C21P C20P 116.9(6)
C23P C22P C21P 124.8(7)
C23P C22P F2B 118.5(8)
C21P C22P F2B 116.7(8)
C22P C23P C24P 117.1(6)
C23P C24P C19P 123.1(6)
C2B C1B B4B 112.4(5)
C2B C1B B5B 111.1(5)
B4B C1B B5B 63.6(4)
C2B C1B B3B 61.6(4)
B4B C1B B3B 63.7(4)
B5B C1B B3B 115.9(5)
C2B C1B B6B 61.6(4)
B4B C1B B6B 115.2(5)
B5B C1B B6B 61.8(4)
B3B C1B B6B 115.1(5)
C1B C2B B11B 111.7(5)
C1B C2B B7B 111.4(5)
B11B C2B B7B 63.6(4)
C1B C2B B3B 61.5(4)
B11B C2B B3B 115.3(5)
B7B C2B B3B 62.4(4)
C1B C2B B6B 61.6(4)
B11B C2B B6B 62.8(4)
B7B C2B B6B 115.6(5)
B3B C2B B6B 115.1(5)
C1B B3B C2B 56.9(4)
C1B B3B B8B 104.0(5)
C2B B3B B8B 104.5(5)
C1B B3B B7B 104.6(5)
C2B B3B B7B 58.5(4)
B8B B3B B7B 60.6(4)
C1B B3B B4B 57.4(4)
C2B B3B B4B 103.6(5)
B8B B3B B4B 60.5(4)
B7B B3B B4B 108.7(5)
C1B B4B B8B 103.7(5)
C1B B4B B5B 58.8(4)
B8B B4B B5B 108.0(5)
C1B B4B B3B 58.9(4)
B8B B4B B3B 58.6(4)
B5B B4B B3B 108.2(5)
C1B B4B B9B 105.0(5)
B8B B4B B9B 60.3(3)
B5B B4B B9B 60.3(4)
B3B B4B B9B 107.6(5)
C1B B5B B6B 59.4(4)
C1B B5B B10B 104.5(5)
B6B B5B B10B 59.8(4)
C1B B5B B4B 57.6(4)
B6B B5B B4B 108.2(5)
B10B B5B B4B 108.4(5)
C1B B5B B9B 103.9(5)
B6B B5B B9B 108.5(5)
B10B B5B B9B 60.6(4)
B4B B5B B9B 60.1(4)
C1B B6B C2B 56.8(4)
C1B B6B B10B 104.4(5)
C2B B6B B10B 104.4(5)
C1B B6B B5B 58.8(4)
C2B B6B B5B 104.8(5)
B10B B6B B5B 60.2(4)
C1B B6B B11B 103.8(5)
C2B B6B B11B 57.9(4)
B10B B6B B11B 60.6(4)
B5B B6B B11B 108.7(6)
C2B B7B B3B 59.1(4)
C2B B7B B8B 103.7(5)
B3B B7B B8B 59.1(4)
C2B B7B B11B 57.8(4)
B3B B7B B11B 107.8(5)
B8B B7B B11B 107.8(5)
C2B B7B B12B 103.8(5)
B3B B7B B12B 108.0(5)
B8B B7B B12B 60.6(3)
B11B B7B B12B 59.9(4)
B3B B8B B7B 60.3(4)
B3B B8B B4B 60.9(4)
B7B B8B B4B 108.7(5)
B3B B8B B9B 109.3(4)
B7B B8B B9B 108.6(4)
B4B B8B B9B 60.1(3)
B3B B8B B12B 108.6(4)
B7B B8B B12B 60.2(3)
B4B B8B B12B 107.9(4)
B9B B8B B12B 59.8(3)
C13P B9B B10B 122.7(4)
C13P B9B B4B 122.6(4)
B10B B9B B4B 106.4(4)
C13P B9B B5B 123.1(5)
B10B B9B B5B 58.7(4)
B4B B9B B5B 59.6(3)
C13P B9B B8B 122.0(4)
B10B B9B B8B 107.1(4)
B4B B9B B8B 59.5(3)
B5B B9B B8B 106.8(4)
C13P B9B B12B 121.2(4)
B10B B9B B12B 60.0(3)
B4B B9B B12B 107.7(4)
B5B B9B B12B 107.0(4)
B8B B9B B12B 60.1(3)
B6B B10B B5B 60.0(4)
B6B B10B B11B 60.3(4)
B5B B10B B11B 108.3(5)
B6B B10B B9B 108.8(5)
B5B B10B B9B 60.7(4)
B11B B10B B9B 108.2(5)
B6B B10B B12B 108.6(5)
B5B B10B B12B 108.6(5)
B11B B10B B12B 60.0(4)
B9B B10B B12B 60.0(3)
C2B B11B B6B 59.3(4)
C2B B11B B10B 104.3(5)
B6B B11B B10B 59.1(4)
C2B B11B B12B 104.6(5)
B6B B11B B12B 108.0(5)
B10B B11B B12B 60.4(4)
C2B B11B B7B 58.5(4)
B6B B11B B7B 108.5(5)
B10B B11B B7B 108.3(5)
B12B B11B B7B 60.2(4)
C19P B12B B11B 122.7(5)
C19P B12B B7B 122.1(4)
B11B B12B B7B 59.9(4)
C19P B12B B10B 122.3(4)
B11B B12B B10B 59.6(4)
B7B B12B B10B 107.5(4)
C19P B12B B9B 120.9(4)
B11B B12B B9B 107.9(4)
B7B B12B B9B 108.0(4)
B10B B12B B9B 60.1(3)
C19P B12B B8B 122.1(4)
B11B B12B B8B 106.8(4)
B7B B12B B8B 59.3(3)
B10B B12B B8B 107.1(4)
B9B B12B B8B 60.0(3)
C26P C25P C30P 115.8(5)
C26P C25P B9C 123.0(5)
C30P C25P B9C 121.0(5)
C25P C26P C27P 122.6(5)
C28P C27P C26P 118.2(5)
C27P C28P C29P 122.8(5)
C27P C28P F1C 118.9(6)
C29P C28P F1C 118.3(6)
C28P C29P C30P 118.7(5)
C29P C30P C25P 121.9(5)
C36P C31P C32P 116.4(5)
C36P C31P B12C 121.8(5)
C32P C31P B12C 121.7(5)
C33P C32P C31P 122.2(5)
C34P C33P C32P 118.0(5)
C35P C34P C33P 122.9(5)
C35P C34P F2C 118.7(5)
C33P C34P F2C 118.4(6)
C34P C35P C36P 118.3(5)
C35P C36P C31P 122.1(5)
C2C C1C B4C 111.4(5)
C2C C1C B5C 111.3(5)
B4C C1C B5C 63.5(4)
C2C C1C B3C 61.3(4)
B4C C1C B3C 63.1(4)
B5C C1C B3C 115.7(6)
C2C C1C B6C 61.6(4)
B4C C1C B6C 115.4(6)
B5C C1C B6C 62.6(4)
B3C C1C B6C 115.2(6)
C1C C2C B7C 111.4(5)
C1C C2C B11C 111.1(5)
B7C C2C B11C 62.0(4)
C1C C2C B3C 61.5(4)
B7C C2C B3C 63.0(4)
B11C C2C B3C 114.3(6)
C1C C2C B6C 61.6(4)
B7C C2C B6C 115.3(6)
B11C C2C B6C 63.3(4)
B3C C2C B6C 115.4(6)
C2C B3C C1C 57.2(4)
C2C B3C B8C 104.6(6)
C1C B3C B8C 104.6(6)
C2C B3C B4C 103.7(6)
C1C B3C B4C 57.6(4)
B8C B3C B4C 60.5(4)
C2C B3C B7C 58.3(4)
C1C B3C B7C 104.3(6)
B8C B3C B7C 60.0(4)
B4C B3C B7C 107.6(6)
C1C B4C B9C 105.7(5)
C1C B4C B3C 59.4(4)
B9C B4C B3C 109.2(5)
C1C B4C B8C 104.8(5)
B9C B4C B8C 61.5(4)
B3C B4C B8C 59.1(4)
C1C B4C B5C 58.9(4)
B9C B4C B5C 60.3(4)
B3C B4C B5C 109.0(6)
B8C B4C B5C 109.1(5)
C1C B5C B10C 105.1(5)
C1C B5C B6C 59.1(4)
B10C B5C B6C 60.6(4)
C1C B5C B4C 57.6(4)
B10C B5C B4C 108.0(5)
B6C B5C B4C 107.7(5)
C1C B5C B9C 104.1(5)
B10C B5C B9C 60.7(4)
B6C B5C B9C 109.1(5)
B4C B5C B9C 59.6(4)
C2C B6C C1C 56.8(4)
C2C B6C B5C 104.1(6)
C1C B6C B5C 58.3(4)
C2C B6C B10C 104.0(5)
C1C B6C B10C 103.6(5)
B5C B6C B10C 59.5(4)
C2C B6C B11C 57.9(4)
C1C B6C B11C 103.1(5)
B5C B6C B11C 106.7(5)
B10C B6C B11C 59.7(4)
C2C B7C B11C 59.0(4)
C2C B7C B8C 104.1(5)
B11C B7C B8C 108.3(5)
C2C B7C B12C 105.4(5)
B11C B7C B12C 60.1(4)
B8C B7C B12C 61.0(4)
C2C B7C B3C 58.6(4)
B11C B7C B3C 108.2(6)
B8C B7C B3C 59.1(4)
B12C B7C B3C 108.6(5)
B3C B8C B7C 60.9(4)
B3C B8C B4C 60.3(4)
B7C B8C B4C 108.2(5)
B3C B8C B12C 109.0(5)
B7C B8C B12C 59.8(4)
B4C B8C B12C 107.7(5)
B3C B8C B9C 108.2(5)
B7C B8C B9C 107.9(5)
B4C B8C B9C 59.1(4)
B12C B8C B9C 60.3(3)
C25P B9C B4C 119.1(5)
C25P B9C B5C 119.3(4)
B4C B9C B5C 60.1(4)
C25P B9C B10C 123.5(5)
B4C B9C B10C 107.2(4)
B5C B9C B10C 59.3(4)
C25P B9C B8C 123.1(5)
B4C B9C B8C 59.4(4)
B5C B9C B8C 107.3(4)
B10C B9C B8C 107.3(4)
C25P B9C B12C 125.4(4)
B4C B9C B12C 107.2(4)
B5C B9C B12C 107.7(4)
B10C B9C B12C 60.4(3)
B8C B9C B12C 59.5(3)
B5C B10C B11C 107.6(5)
B5C B10C B6C 59.9(4)
B11C B10C B6C 60.4(4)
B5C B10C B9C 60.0(4)
B11C B10C B9C 106.9(5)
B6C B10C B9C 108.0(5)
B5C B10C B12C 108.3(5)
B11C B10C B12C 58.8(4)
B6C B10C B12C 108.0(5)
B9C B10C B12C 60.4(3)
C2C B11C B7C 58.9(4)
C2C B11C B12C 105.8(5)
B7C B11C B12C 60.6(4)
C2C B11C B10C 104.9(5)
B7C B11C B10C 109.5(5)
B12C B11C B10C 61.5(4)
C2C B11C B6C 58.7(4)
B7C B11C B6C 108.9(5)
B12C B11C B6C 109.8(5)
B10C B11C B6C 59.9(4)
C31P B12C B11C 121.5(5)
C31P B12C B7C 121.1(5)
B11C B12C B7C 59.3(4)
C31P B12C B8C 122.9(5)
B11C B12C B8C 106.2(5)
B7C B12C B8C 59.2(4)
C31P B12C B9C 123.6(4)
B11C B12C B9C 106.7(4)
B7C B12C B9C 107.3(4)
B8C B12C B9C 60.2(3)
C31P B12C B10C 122.8(5)
B11C B12C B10C 59.7(4)
B7C B12C B10C 107.1(5)
B8C B12C B10C 106.9(4)
B9C B12C B10C 59.2(3)
C38P C37P C42P 116.4(5)
C38P C37P B12D 121.7(6)
C42P C37P B12D 121.8(5)
C39P C38P C37P 122.0(7)
C40P C39P C38P 117.9(7)
C39P C40P C41P 123.6(7)
C39P C40P F2D 119.2(9)
C41P C40P F2D 117.3(10)
C40P C41P C42P 117.9(7)
C41P C42P C37P 122.1(7)
C48P C43P C44P 115.6(5)
C48P C43P B9D 122.6(5)
C44P C43P B9D 121.8(5)
C45P C44P C43P 121.7(5)
C46P C45P C44P 118.9(5)
C47P C46P C45P 123.2(6)
C47P C46P F1D 118.0(6)
C45P C46P F1D 118.8(6)
C46P C47P C48P 117.7(6)
C47P C48P C43P 122.9(5)
C2D C1D B11D 111.4(5)
C2D C1D B6D 61.4(4)
B11D C1D B6D 62.6(4)
C2D C1D B7D 111.4(5)
B11D C1D B7D 63.1(4)
B6D C1D B7D 114.8(5)
C2D C1D B3D 62.0(4)
B11D C1D B3D 114.9(5)
B6D C1D B3D 115.1(6)
B7D C1D B3D 62.3(4)
C1D C2D B6D 62.0(4)
C1D C2D B5D 111.6(5)
B6D C2D B5D 62.2(4)
C1D C2D B4D 112.1(5)
B6D C2D B4D 115.4(6)
B5D C2D B4D 63.6(4)
C1D C2D B3D 61.9(4)
B6D C2D B3D 115.5(6)
B5D C2D B3D 115.2(5)
B4D C2D B3D 62.6(4)
C1D B3D C2D 56.0(4)
C1D B3D B8D 104.7(5)
C2D B3D B8D 104.1(5)
C1D B3D B7D 58.6(4)
C2D B3D B7D 103.7(5)
B8D B3D B7D 60.5(4)
C1D B3D B4D 104.0(5)
C2D B3D B4D 58.5(4)
B8D B3D B4D 60.1(4)
B7D B3D B4D 108.3(5)
C2D B4D B8D 103.7(5)
C2D B4D B3D 59.0(4)
B8D B4D B3D 59.1(4)
C2D B4D B5D 58.1(4)
B8D B4D B5D 107.6(5)
B3D B4D B5D 107.7(5)
C2D B4D B9D 104.1(5)
B8D B4D B9D 60.9(4)
B3D B4D B9D 108.3(5)
B5D B4D B9D 59.5(4)
C2D B5D B6D 58.7(4)
C2D B5D B10D 104.3(6)
B6D B5D B10D 59.7(4)
C2D B5D B9D 104.9(5)
B6D B5D B9D 109.1(6)
B10D B5D B9D 61.0(4)
C2D B5D B4D 58.4(4)
B6D B5D B4D 108.2(6)
B10D B5D B4D 108.6(6)
B9D B5D B4D 60.3(4)
C2D B6D C1D 56.6(4)
C2D B6D B10D 105.1(6)
C1D B6D B10D 104.8(6)
C2D B6D B5D 59.1(4)
C1D B6D B5D 104.9(6)
B10D B6D B5D 60.4(4)
C2D B6D B11D 104.3(6)
C1D B6D B11D 58.5(4)
B10D B6D B11D 60.2(4)
B5D B6D B11D 108.5(6)
C1D B7D B3D 59.1(4)
C1D B7D B12D 105.0(5)
B3D B7D B12D 108.9(5)
C1D B7D B8D 104.1(5)
B3D B7D B8D 59.2(4)
B12D B7D B8D 60.9(4)
C1D B7D B11D 58.2(4)
B3D B7D B11D 108.2(5)
B12D B7D B11D 60.4(4)
B8D B7D B11D 108.2(5)
B3D B8D B4D 60.7(4)
B3D B8D B7D 60.3(4)
B4D B8D B7D 108.7(5)
B3D B8D B12D 108.7(5)
B4D B8D B12D 109.0(5)
B7D B8D B12D 59.6(4)
B3D B8D B9D 109.2(5)
B4D B8D B9D 60.3(4)
B7D B8D B9D 108.3(5)
B12D B8D B9D 60.6(3)
C43P B9D B5D 123.5(5)
C43P B9D B4D 121.4(5)
B5D B9D B4D 60.2(4)
C43P B9D B10D 124.1(5)
B5D B9D B10D 58.9(4)
B4D B9D B10D 106.9(5)
C43P B9D B8D 121.2(5)
B5D B9D B8D 106.4(5)
B4D B9D B8D 58.8(4)
B10D B9D B8D 106.5(5)
C43P B9D B12D 122.0(4)
B5D B9D B12D 107.0(5)
B4D B9D B12D 106.8(4)
B10D B9D B12D 59.9(4)
B8D B9D B12D 59.4(3)
B6D B10D B5D 59.9(4)
B6D B10D B11D 60.3(4)
B5D B10D B11D 108.1(5)
B6D B10D B9D 108.4(5)
B5D B10D B9D 60.0(4)
B11D B10D B9D 108.6(5)
B6D B10D B12D 108.5(5)
B5D B10D B12D 108.3(5)
B11D B10D B12D 60.0(4)
B9D B10D B12D 60.5(4)
C1D B11D B10D 104.5(5)
C1D B11D B6D 58.9(4)
B10D B11D B6D 59.4(4)
C1D B11D B7D 58.7(4)
B10D B11D B7D 108.3(6)
B6D B11D B7D 108.2(6)
C1D B11D B12D 104.8(5)
B10D B11D B12D 61.2(4)
B6D B11D B12D 108.7(6)
B7D B11D B12D 59.6(4)
C37P B12D B7D 123.0(5)
C37P B12D B11D 122.7(5)
B7D B12D B11D 60.0(4)
C37P B12D B8D 122.9(5)
B7D B12D B8D 59.5(4)
B11D B12D B8D 106.8(5)
C37P B12D B10D 121.9(5)
B7D B12D B10D 106.7(5)
B11D B12D B10D 58.8(4)
B8D B12D B10D 106.6(5)
C37P B12D B9D 121.2(5)
B7D B12D B9D 107.6(4)
B11D B12D B9D 106.8(4)
B8D B12D B9D 59.9(3)
B10D B12D B9D 59.5(4)

loop_
_geom_bond_atom_site_label_1
_geom_bond_atom_site_label_2
_geom_bond_distance
F1A C4P 1.369(6)
F2A C10P 1.370(7)
C1P C2P 1.381(7)
C1P C6P 1.395(7)
C1P B9A 1.574(7)
C2P C3P 1.387(8)
C3P C4P 1.353(8)
C4P C5P 1.345(8)
C5P C6P 1.376(7)
C7P C8P 1.384(7)
C7P C12P 1.387(7)
C7P B12A 1.580(7)
C8P C9P 1.383(8)
C9P C10P 1.347(9)
C10P C11P 1.335(10)
C11P C12P 1.378(9)
C1A C2A 1.617(8)
C1A B5A 1.696(9)
C1A B4A 1.702(9)
C1A B6A 1.705(10)
C1A B3A 1.705(9)
C2A B7A 1.666(9)
C2A B11A 1.668(9)
C2A B3A 1.692(9)
C2A B6A 1.710(10)
B3A B7A 1.758(10)
B3A B8A 1.762(10)
B3A B4A 1.776(10)
B4A B8A 1.764(9)
B4A B9A 1.770(9)
B4A B5A 1.771(10)
B5A B10A 1.749(10)
B5A B6A 1.762(11)
B5A B9A 1.771(9)
B6A B10A 1.743(10)
B6A B11A 1.752(11)
B7A B8A 1.749(9)
B7A B11A 1.754(10)
B7A B12A 1.772(9)
B8A B12A 1.778(9)
B8A B9A 1.781(8)
B9A B10A 1.777(9)
B9A B12A 1.800(8)
B10A B11A 1.763(10)
B10A B12A 1.782(9)
B11A B12A 1.763(9)
F1B C16P 1.377(6)
F2B C22P 1.376(7)
C13P C18P 1.385(6)
C13P C14P 1.397(7)
C13P B9B 1.569(7)
C14P C15P 1.380(7)
C15P C16P 1.358(8)
C16P C17P 1.348(8)
C17P C18P 1.388(7)
C19P C24P 1.381(7)
C19P C20P 1.392(7)
C19P B12B 1.579(7)
C20P C21P 1.402(9)
C21P C22P 1.354(9)
C22P C23P 1.342(9)
C23P C24P 1.377(8)
C1B C2B 1.621(8)
C1B B4B 1.672(8)
C1B B5B 1.694(9)
C1B B3B 1.700(9)
C1B B6B 1.705(10)
C2B B11B 1.679(9)
C2B B7B 1.692(9)
C2B B3B 1.702(9)
C2B B6B 1.705(10)
B3B B8B 1.737(9)
B3B B7B 1.758(10)
B3B B4B 1.779(9)
B4B B8B 1.772(9)
B4B B5B 1.773(9)
B4B B9B 1.783(9)
B5B B6B 1.747(10)
B5B B10B 1.750(9)
B5B B9B 1.787(9)
B6B B10B 1.742(10)
B6B B11B 1.763(11)
B7B B8B 1.765(9)
B7B B11B 1.777(9)
B7B B12B 1.781(8)
B8B B9B 1.787(8)
B8B B12B 1.788(8)
B9B B10B 1.784(8)
B9B B12B 1.783(8)
B10B B11B 1.768(10)
B10B B12B 1.782(8)
B11B B12B 1.775(9)
F1C C28P 1.370(6)
F2C C34P 1.373(6)
C25P C26P 1.382(7)
C25P C30P 1.404(7)
C25P B9C 1.582(7)
C26P C27P 1.383(7)
C27P C28P 1.349(8)
C28P C29P 1.348(8)
C29P C30P 1.375(7)
C31P C36P 1.381(7)
C31P C32P 1.387(7)
C31P B12C 1.580(8)
C32P C33P 1.378(7)
C33P C34P 1.353(7)
C34P C35P 1.346(8)
C35P C36P 1.381(7)
C1C C2C 1.624(9)
C1C B4C 1.667(9)
C1C B5C 1.691(9)
C1C B3C 1.699(10)
C1C B6C 1.707(10)
C2C B7C 1.690(10)
C2C B11C 1.692(9)
C2C B3C 1.696(10)
C2C B6C 1.707(10)
B3C B8C 1.739(11)
B3C B4C 1.760(11)
B3C B7C 1.770(11)
B4C B9C 1.758(9)
B4C B8C 1.764(10)
B4C B5C 1.767(10)
B5C B10C 1.757(10)
B5C B6C 1.766(10)
B5C B9C 1.771(9)
B6C B10C 1.777(10)
B6C B11C 1.785(10)
B7C B11C 1.742(10)
B7C B8C 1.754(10)
B7C B12C 1.766(9)
B8C B12C 1.788(9)
B8C B9C 1.801(9)
B9C B10C 1.783(9)
B9C B12C 1.803(8)
B10C B11C 1.773(10)
B10C B12C 1.804(9)
B11C B12C 1.756(9)
F1D C46P 1.372(6)
F2D C40P 1.363(7)
C37P C38P 1.388(8)
C37P C42P 1.394(8)
C37P B12D 1.570(8)
C38P C39P 1.381(9)
C39P C40P 1.349(11)
C40P C41P 1.352(11)
C41P C42P 1.375(9)
C43P C48P 1.390(7)
C43P C44P 1.400(7)
C43P B9D 1.571(8)
C44P C45P 1.378(8)
C45P C46P 1.347(8)
C46P C47P 1.343(8)
C47P C48P 1.383(8)
C1D C2D 1.600(9)
C1D B11D 1.685(9)
C1D B6D 1.691(10)
C1D B7D 1.694(9)
C1D B3D 1.702(10)
C2D B6D 1.682(10)
C2D B5D 1.689(10)
C2D B4D 1.695(9)
C2D B3D 1.704(10)
B3D B8D 1.737(10)
B3D B7D 1.756(10)
B3D B4D 1.765(11)
B4D B8D 1.755(10)
B4D B5D 1.782(10)
B4D B9D 1.783(9)
B5D B6D 1.741(11)
B5D B10D 1.750(10)
B5D B9D 1.770(10)
B6D B10D 1.739(11)
B6D B11D 1.754(11)
B7D B12D 1.761(9)
B7D B8D 1.759(10)
B7D B11D 1.768(10)
B8D B12D 1.784(9)
B8D B9D 1.793(9)
B9D B10D 1.788(9)
B9D B12D 1.806(9)
B10D B11D 1.752(10)
B10D B12D 1.795(9)
B11D B12D 1.775(10)

loop_
_geom_hbond_atom_site_label_D
_geom_hbond_atom_site_label_H
_geom_hbond_atom_site_label_A
_geom_hbond_distance_DH
_geom_hbond_distance_HA
_geom_hbond_distance_DA
_geom_hbond_angle_DHA
_geom_hbond_site_symmetry_A
C47P H47P F1A 1.01 2.61 3.466(6) 141.7 4_656
C2B H2B F2A 1.10(5) 2.49(5) 3.242(6) 124(4) .
B11B H11B F2A 1.10(5) 2.84(5) 3.353(7) 108(3) .
C32P H32P F1B 1.04 2.42 3.151(6) 126.3 .
C33P H33P F1B 1.01 2.67 3.255(6) 117.0 .
C2C H2C F1B 1.10(5) 2.69(6) 3.558(7) 136(4) 4_856
C29P H29P F2B 1.01 2.25 3.183(6) 152.8 1_545
C12P H12P F2C 1.04 2.70 3.565(6) 140.8 1_455
C11P H11P F1D 1.02 2.58 3.176(7) 117.0 .
C1C H1C F1D 1.10(6) 2.92(5) 3.594(7) 120(3) 4_756
B4C H4C F1D 1.10(5) 2.94(5) 3.554(8) 115(3) 4_756
C6P H6P F2D 1.04 2.50 3.416(5) 146.1 1_565
B4A H4A F2D 1.10(5) 2.66(5) 3.386(7) 123(3) 3_565
C1A H1A F2D 1.10(5) 3.05(5) 3.631(7) 113(3) 3_565

loop_
_geom_torsion_atom_site_label_1
_geom_torsion_atom_site_label_2
_geom_torsion_atom_site_label_3
_geom_torsion_atom_site_label_4
_geom_torsion
_geom_torsion_site_symmetry_1
C6P C1P C2P C3P -0.5(8) .
B9A C1P C2P C3P -175.3(5) .
C1P C2P C3P C4P 0.4(10) .
C2P C3P C4P C5P -1.0(10) .
C2P C3P C4P F1A 178.9(5) .
C3P C4P C5P C6P 1.7(9) .
F1A C4P C5P C6P -178.2(5) .
C4P C5P C6P C1P -1.8(9) .
C2P C1P C6P C5P 1.2(8) .
B9A C1P C6P C5P 175.9(5) .
C12P C7P C8P C9P 0.0(8) .
B12A C7P C8P C9P -176.9(5) .
C7P C8P C9P C10P 0.9(9) .
C8P C9P C10P C11P -0.8(10) .
C8P C9P C10P F2A 178.0(5) .
C9P C10P C11P C12P 0.0(12) .
F2A C10P C11P C12P -178.9(5) .
C10P C11P C12P C7P 0.9(11) .
C8P C7P C12P C11P -0.9(9) .
B12A C7P C12P C11P 176.1(6) .
B5A C1A C2A B7A -68.0(6) .
B4A C1A C2A B7A -0.2(7) .
B6A C1A C2A B7A -107.8(6) .
B3A C1A C2A B7A 39.8(5) .
B5A C1A C2A B11A 1.0(7) .
B4A C1A C2A B11A 68.8(6) .
B6A C1A C2A B11A -38.8(5) .
B3A C1A C2A B11A 108.8(6) .
B5A C1A C2A B3A -107.8(6) .
B4A C1A C2A B3A -40.0(5) .
B6A C1A C2A B3A -147.6(6) .
B5A C1A C2A B6A 39.8(5) .
B4A C1A C2A B6A 107.6(6) .
B3A C1A C2A B6A 147.6(6) .
B7A C2A B3A C1A -138.3(5) .
B11A C2A B3A C1A -101.8(6) .
B6A C2A B3A C1A -31.5(5) .
C1A C2A B3A B7A 138.3(5) .
B11A C2A B3A B7A 36.6(5) .
B6A C2A B3A B7A 106.9(6) .
C1A C2A B3A B8A 98.1(5) .
B7A C2A B3A B8A -40.2(5) .
B11A C2A B3A B8A -3.7(7) .
B6A C2A B3A B8A 66.6(6) .
C1A C2A B3A B4A 36.4(4) .
B7A C2A B3A B4A -101.9(5) .
B11A C2A B3A B4A -65.4(6) .
B6A C2A B3A B4A 4.9(7) .
B5A C1A B3A C2A 101.3(6) .
B4A C1A B3A C2A 137.5(5) .
B6A C1A B3A C2A 31.5(5) .
C2A C1A B3A B7A -35.3(5) .
B5A C1A B3A B7A 66.0(6) .
B4A C1A B3A B7A 102.2(5) .
B6A C1A B3A B7A -3.9(7) .
C2A C1A B3A B8A -96.9(5) .
B5A C1A B3A B8A 4.4(7) .
B4A C1A B3A B8A 40.6(4) .
B6A C1A B3A B8A -65.4(6) .
C2A C1A B3A B4A -137.5(5) .
B5A C1A B3A B4A -36.2(5) .
B6A C1A B3A B4A -106.1(6) .
C2A C1A B4A B8A -1.3(6) .
B5A C1A B4A B8A 102.4(5) .
B6A C1A B4A B8A 66.3(6) .
B3A C1A B4A B8A -40.6(5) .
C2A C1A B4A B9A -64.0(6) .
B5A C1A B4A B9A 39.8(4) .
B6A C1A B4A B9A 3.6(7) .
B3A C1A B4A B9A -103.3(5) .
C2A C1A B4A B5A -103.8(6) .
B6A C1A B4A B5A -36.1(5) .
B3A C1A B4A B5A -143.0(5) .
C2A C1A B4A B3A 39.3(5) .
B5A C1A B4A B3A 143.0(5) .
B6A C1A B4A B3A 106.9(6) .
C2A B3A B4A C1A -35.6(4) .
B7A B3A B4A C1A -95.7(5) .
B8A B3A B4A C1A -133.0(5) .
C2A B3A B4A B8A 97.4(5) .
C1A B3A B4A B8A 133.0(5) .
B7A B3A B4A B8A 37.3(5) .
C2A B3A B4A B9A 60.5(6) .
C1A B3A B4A B9A 96.2(5) .
B7A B3A B4A B9A 0.5(6) .
B8A B3A B4A B9A -36.8(4) .
C2A B3A B4A B5A -3.0(6) .
C1A B3A B4A B5A 32.6(5) .
B7A B3A B4A B5A -63.1(6) .
B8A B3A B4A B5A -100.4(5) .
C2A C1A B5A B10A 0.5(6) .
B4A C1A B5A B10A -102.7(5) .
B6A C1A B5A B10A 40.1(5) .
B3A C1A B5A B10A -66.5(6) .
C2A C1A B5A B6A -39.6(5) .
B4A C1A B5A B6A -142.8(5) .
B3A C1A B5A B6A -106.6(6) .
C2A C1A B5A B9A 63.4(6) .
B4A C1A B5A B9A -39.8(4) .
B6A C1A B5A B9A 103.0(5) .
B3A C1A B5A B9A -3.6(7) .
C2A C1A B5A B4A 103.3(6) .
B6A C1A B5A B4A 142.8(5) .
B3A C1A B5A B4A 36.2(5) .
B8A B4A B5A C1A -95.8(5) .
B9A B4A B5A C1A -134.4(5) .
B3A B4A B5A C1A -32.7(5) .
C1A B4A B5A B10A 96.2(5) .
B8A B4A B5A B10A 0.4(6) .
B9A B4A B5A B10A -38.2(4) .
B3A B4A B5A B10A 63.5(6) .
C1A B4A B5A B6A 33.1(5) .
B8A B4A B5A B6A -62.6(6) .
B9A B4A B5A B6A -101.3(5) .
B3A B4A B5A B6A 0.4(7) .
C1A B4A B5A B9A 134.4(5) .
B8A B4A B5A B9A 38.7(4) .
B3A B4A B5A B9A 101.7(5) .
B5A C1A B6A C2A -137.7(6) .
B4A C1A B6A C2A -101.4(6) .
B3A C1A B6A C2A -31.2(5) .
C2A C1A B6A B10A 97.4(6) .
B5A C1A B6A B10A -40.2(5) .
B4A C1A B6A B10A -4.0(7) .
B3A C1A B6A B10A 66.2(7) .
C2A C1A B6A B11A 34.8(5) .
B5A C1A B6A B11A -102.8(6) .
B4A C1A B6A B11A -66.6(7) .
B3A C1A B6A B11A 3.6(7) .
C2A C1A B6A B5A 137.7(6) .
B4A C1A B6A B5A 36.3(5) .
B3A C1A B6A B5A 106.4(6) .
B7A C2A B6A C1A 102.5(6) .
B11A C2A B6A C1A 138.9(6) .
B3A C2A B6A C1A 31.6(5) .
C1A C2A B6A B10A -98.1(6) .
B7A C2A B6A B10A 4.4(7) .
B11A C2A B6A B10A 40.8(5) .
B3A C2A B6A B10A -66.5(7) .
C1A C2A B6A B11A -138.9(6) .
B7A C2A B6A B11A -36.4(5) .
B3A C2A B6A B11A -107.3(6) .
C1A C2A B6A B5A -36.3(5) .
B7A C2A B6A B5A 66.2(6) .
B11A C2A B6A B5A 102.6(6) .
B3A C2A B6A B5A -4.7(7) .
B10A B5A B6A C1A -133.6(6) .
B9A B5A B6A C1A -96.7(5) .
B4A B5A B6A C1A -33.0(5) .
C1A B5A B6A C2A 35.4(5) .
B10A B5A B6A C2A -98.3(6) .
B9A B5A B6A C2A -61.3(6) .
B4A B5A B6A C2A 2.3(7) .
C1A B5A B6A B10A 133.6(6) .
B9A B5A B6A B10A 37.0(5) .
B4A B5A B6A B10A 100.6(5) .
C1A B5A B6A B11A 95.3(6) .
B10A B5A B6A B11A -38.3(5) .
B9A B5A B6A B11A -1.3(7) .
B4A B5A B6A B11A 62.3(6) .
C1A C2A B7A B8A 1.7(7) .
B11A C2A B7A B8A -102.3(5) .
B3A C2A B7A B8A 40.9(5) .
B6A C2A B7A B8A -66.2(6) .
C1A C2A B7A B11A 103.9(6) .
B3A C2A B7A B11A 143.2(5) .
B6A C2A B7A B11A 36.1(5) .
C1A C2A B7A B3A -39.3(5) .
B11A C2A B7A B3A -143.2(5) .
B6A C2A B7A B3A -107.2(6) .
C1A C2A B7A B12A 64.7(6) .
B11A C2A B7A B12A -39.2(5) .
B3A C2A B7A B12A 104.0(5) .
B6A C2A B7A B12A -3.2(7) .
C1A B3A B7A C2A 35.0(4) .
B8A B3A B7A C2A 133.2(5) .
B4A B3A B7A C2A 95.8(5) .
C2A B3A B7A B8A -133.2(5) .
C1A B3A B7A B8A -98.3(5) .
B4A B3A B7A B8A -37.4(5) .
C2A B3A B7A B11A -32.5(5) .
C1A B3A B7A B11A 2.5(6) .
B8A B3A B7A B11A 100.7(5) .
B4A B3A B7A B11A 63.3(6) .
C2A B3A B7A B12A -96.3(5) .
C1A B3A B7A B12A -61.3(6) .
B8A B3A B7A B12A 36.9(4) .
B4A B3A B7A B12A -0.5(6) .
C2A B7A B8A B3A -40.4(5) .
B11A B7A B8A B3A -101.4(5) .
B12A B7A B8A B3A -139.5(5) .
C2A B7A B8A B4A -2.4(6) .
B11A B7A B8A B4A -63.4(6) .
B3A B7A B8A B4A 37.9(5) .
B12A B7A B8A B4A -101.6(5) .
C2A B7A B8A B12A 99.1(5) .
B11A B7A B8A B12A 38.1(4) .
B3A B7A B8A B12A 139.5(5) .
C2A B7A B8A B9A 61.1(6) .
B11A B7A B8A B9A 0.1(6) .
B3A B7A B8A B9A 101.5(5) .
B12A B7A B8A B9A -38.0(4) .
C2A B3A B8A B7A 39.3(5) .
C1A B3A B8A B7A 97.9(5) .
B4A B3A B8A B7A 137.9(5) .
C2A B3A B8A B4A -98.6(5) .
C1A B3A B8A B4A -40.0(4) .
B7A B3A B8A B4A -137.9(5) .
C2A B3A B8A B12A 2.6(6) .
C1A B3A B8A B12A 61.3(6) .
B7A B3A B8A B12A -36.6(4) .
B4A B3A B8A B12A 101.3(5) .
C2A B3A B8A B9A -62.0(6) .
C1A B3A B8A B9A -3.4(6) .
B7A B3A B8A B9A -101.3(5) .
B4A B3A B8A B9A 36.6(4) .
C1A B4A B8A B7A 2.3(6) .
B9A B4A B8A B7A 101.6(5) .
B5A B4A B8A B7A 63.1(6) .
B3A B4A B8A B7A -37.7(5) .
C1A B4A B8A B3A 40.0(5) .
B9A B4A B8A B3A 139.3(5) .
B5A B4A B8A B3A 100.9(5) .
C1A B4A B8A B12A -61.7(6) .
B9A B4A B8A B12A 37.6(4) .
B5A B4A B8A B12A -0.8(6) .
B3A B4A B8A B12A -101.7(5) .
C1A B4A B8A B9A -99.3(5) .
B5A B4A B8A B9A -38.4(4) .
B3A B4A B8A B9A -139.3(5) .
C2P C1P B9A B5A 35.9(7) .
C6P C1P B9A B5A -138.6(5) .
C2P C1P B9A B4A 105.7(6) .
C6P C1P B9A B4A -68.7(7) .
C2P C1P B9A B10A -34.5(7) .
C6P C1P B9A B10A 151.1(5) .
C2P C1P B9A B8A 176.6(5) .
C6P C1P B9A B8A 2.2(8) .
C2P C1P B9A B12A -109.1(6) .
C6P C1P B9A B12A 76.5(7) .
C1A B5A B9A C1P 147.8(5) .
B10A B5A B9A C1P -113.9(5) .
B6A B5A B9A C1P -150.4(5) .
B4A B5A B9A C1P 108.6(5) .
C1A B5A B9A B4A 39.2(4) .
B10A B5A B9A B4A 137.6(5) .
B6A B5A B9A B4A 101.0(6) .
C1A B5A B9A B10A -98.3(5) .
B6A B5A B9A B10A -36.5(5) .
B4A B5A B9A B10A -137.6(5) .
C1A B5A B9A B8A 1.2(6) .
B10A B5A B9A B8A 99.5(5) .
B6A B5A B9A B8A 63.0(6) .
B4A B5A B9A B8A -38.0(4) .
C1A B5A B9A B12A -61.4(5) .
B10A B5A B9A B12A 36.9(4) .
B6A B5A B9A B12A 0.4(6) .
B4A B5A B9A B12A -100.6(5) .
C1A B4A B9A C1P -147.9(5) .
B8A B4A B9A C1P 114.2(5) .
B5A B4A B9A C1P -108.9(5) .
B3A B4A B9A C1P 150.7(5) .
C1A B4A B9A B5A -39.0(4) .
B8A B4A B9A B5A -136.9(5) .
B3A B4A B9A B5A -100.4(5) .
C1A B4A B9A B10A -1.7(6) .
B8A B4A B9A B10A -99.6(5) .
B5A B4A B9A B10A 37.2(4) .
B3A B4A B9A B10A -63.1(6) .
C1A B4A B9A B8A 97.9(5) .
B5A B4A B9A B8A 136.9(5) .
B3A B4A B9A B8A 36.5(4) .
C1A B4A B9A B12A 61.1(5) .
B8A B4A B9A B12A -36.8(4) .
B5A B4A B9A B12A 100.1(5) .
B3A B4A B9A B12A -0.3(6) .
B7A B8A B9A C1P 152.8(5) .
B3A B8A B9A C1P -143.3(5) .
B4A B8A B9A C1P -106.5(6) .
B12A B8A B9A C1P 115.0(5) .
B7A B8A B9A B5A -62.5(5) .
B3A B8A B9A B5A 1.4(6) .
B4A B8A B9A B5A 38.3(4) .
B12A B8A B9A B5A -100.3(5) .
B7A B8A B9A B4A -100.7(5) .
B3A B8A B9A B4A -36.8(5) .
B12A B8A B9A B4A -138.5(5) .
B7A B8A B9A B10A -0.5(6) .
B3A B8A B9A B10A 63.4(5) .
B4A B8A B9A B10A 100.2(5) .
B12A B8A B9A B10A -38.3(4) .
B7A B8A B9A B12A 37.8(4) .
B3A B8A B9A B12A 101.7(5) .
B4A B8A B9A B12A 138.5(5) .
C1A B6A B10A B5A 39.6(5) .
C2A B6A B10A B5A 98.0(6) .
B11A B6A B10A B5A 137.3(6) .
C1A B6A B10A B11A -97.8(6) .
C2A B6A B10A B11A -39.3(5) .
B5A B6A B10A B11A -137.3(6) .
C1A B6A B10A B9A 2.6(7) .
C2A B6A B10A B9A 61.1(6) .
B11A B6A B10A B9A 100.3(5) .
B5A B6A B10A B9A -37.0(5) .
C1A B6A B10A B12A -62.1(6) .
C2A B6A B10A B12A -3.6(6) .
B11A B6A B10A B12A 35.7(5) .
B5A B6A B10A B12A -101.7(5) .
C1A B5A B10A B6A -39.8(5) .
B9A B5A B10A B6A -139.2(5) .
B4A B5A B10A B6A -101.2(6) .
C1A B5A B10A B11A -1.7(6) .
B6A B5A B10A B11A 38.1(5) .
B9A B5A B10A B11A -101.0(5) .
B4A B5A B10A B11A -63.1(6) .
C1A B5A B10A B9A 99.3(5) .
B6A B5A B10A B9A 139.2(5) .
B4A B5A B10A B9A 37.9(4) .
C1A B5A B10A B12A 61.5(6) .
B6A B5A B10A B12A 101.3(5) .
B9A B5A B10A B12A -37.8(4) .
B4A B5A B10A B12A 0.1(6) .
C1P B9A B10A B6A 143.7(5) .
B5A B9A B10A B6A 37.1(5) .
B4A B9A B10A B6A -0.5(6) .
B8A B9A B10A B6A -63.0(6) .
B12A B9A B10A B6A -101.2(5) .
C1P B9A B10A B5A 106.5(6) .
B4A B9A B10A B5A -37.7(5) .
B8A B9A B10A B5A -100.2(5) .
B12A B9A B10A B5A -138.4(5) .
C1P B9A B10A B11A -152.7(5) .
B5A B9A B10A B11A 100.8(5) .
B4A B9A B10A B11A 63.1(6) .
B8A B9A B10A B11A 0.7(6) .
B12A B9A B10A B11A -37.5(4) .
C1P B9A B10A B12A -115.1(5) .
B5A B9A B10A B12A 138.4(5) .
B4A B9A B10A B12A 100.7(4) .
B8A B9A B10A B12A 38.2(4) .
C1A C2A B11A B6A 38.4(5) .
B7A C2A B11A B6A 143.2(6) .
B3A C2A B11A B6A 106.7(6) .
C1A C2A B11A B7A -104.7(6) .
B3A C2A B11A B7A -36.4(5) .
B6A C2A B11A B7A -143.2(6) .
C1A C2A B11A B12A -65.2(6) .
B7A C2A B11A B12A 39.5(5) .
B3A C2A B11A B12A 3.1(7) .
B6A C2A B11A B12A -103.6(5) .
C1A C2A B11A B10A -2.0(7) .
B7A C2A B11A B10A 102.7(5) .
B3A C2A B11A B10A 66.3(7) .
B6A C2A B11A B10A -40.4(5) .
C1A B6A B11A C2A -34.4(5) .
B10A B6A B11A C2A -133.3(6) .
B5A B6A B11A C2A -95.3(6) .
C1A B6A B11A B7A -1.8(7) .
C2A B6A B11A B7A 32.6(5) .
B10A B6A B11A B7A -100.7(6) .
B5A B6A B11A B7A -62.7(6) .
C1A B6A B11A B12A 62.7(6) .
C2A B6A B11A B12A 97.0(5) .
B10A B6A B11A B12A -36.2(5) .
B5A B6A B11A B12A 1.8(7) .
C1A B6A B11A B10A 98.9(6) .
C2A B6A B11A B10A 133.3(6) .
B5A B6A B11A B10A 38.0(5) .
B8A B7A B11A C2A 96.7(5) .
B3A B7A B11A C2A 32.8(5) .
B12A B7A B11A C2A 135.1(5) .
C2A B7A B11A B6A -33.3(5) .
B8A B7A B11A B6A 63.4(6) .
B3A B7A B11A B6A -0.5(7) .
B12A B7A B11A B6A 101.9(6) .
C2A B7A B11A B12A -135.1(5) .
B8A B7A B11A B12A -38.4(4) .
B3A B7A B11A B12A -102.3(5) .
C2A B7A B11A B10A -96.4(5) .
B8A B7A B11A B10A 0.3(6) .
B3A B7A B11A B10A -63.6(6) .
B12A B7A B11A B10A 38.7(4) .
B6A B10A B11A C2A 40.7(5) .
B5A B10A B11A C2A 2.3(6) .
B9A B10A B11A C2A -61.5(6) .
B12A B10A B11A C2A -99.5(5) .
B5A B10A B11A B6A -38.4(5) .
B9A B10A B11A B6A -102.2(5) .
B12A B10A B11A B6A -140.2(5) .
B6A B10A B11A B7A 101.6(6) .
B5A B10A B11A B7A 63.2(6) .
B9A B10A B11A B7A -0.6(6) .
B12A B10A B11A B7A -38.6(4) .
B6A B10A B11A B12A 140.2(5) .
B5A B10A B11A B12A 101.8(5) .
B9A B10A B11A B12A 38.0(4) .
C8P C7P B12A B11A 160.0(5) .
C12P C7P B12A B11A -16.8(7) .
C8P C7P B12A B7A 90.0(6) .
C12P C7P B12A B7A -86.7(6) .
C8P C7P B12A B8A 19.3(8) .
C12P C7P B12A B8A -157.4(5) .
C8P C7P B12A B10A -128.5(6) .
C12P C7P B12A B10A 54.8(7) .
C8P C7P B12A B9A -54.7(7) .
C12P C7P B12A B9A 128.6(6) .
C2A B11A B12A C7P -147.7(5) .
B6A B11A B12A C7P 149.4(5) .
B7A B11A B12A C7P -109.2(5) .
B10A B11A B12A C7P 113.6(5) .
C2A B11A B12A B7A -38.4(4) .
B6A B11A B12A B7A -101.4(6) .
B10A B11A B12A B7A -137.1(5) .
C2A B11A B12A B8A -1.1(6) .
B6A B11A B12A B8A -64.1(6) .
B7A B11A B12A B8A 37.3(4) .
B10A B11A B12A B8A -99.8(5) .
C2A B11A B12A B10A 98.7(5) .
B6A B11A B12A B10A 35.7(5) .
B7A B11A B12A B10A 137.1(5) .
C2A B11A B12A B9A 61.5(5) .
B6A B11A B12A B9A -1.5(6) .
B7A B11A B12A B9A 99.9(5) .
B10A B11A B12A B9A -37.2(4) .
C2A B7A B12A C7P 147.9(5) .
B8A B7A B12A C7P -113.3(6) .
B11A B7A B12A C7P 109.4(6) .
B3A B7A B12A C7P -150.0(5) .
C2A B7A B12A B11A 38.4(4) .
B8A B7A B12A B11A 137.3(5) .
B3A B7A B12A B11A 100.5(5) .
C2A B7A B12A B8A -98.9(5) .
B11A B7A B12A B8A -137.3(5) .
B3A B7A B12A B8A -36.8(4) .
C2A B7A B12A B10A 0.6(6) .
B8A B7A B12A B10A 99.5(5) .
B11A B7A B12A B10A -37.8(4) .
B3A B7A B12A B10A 62.7(6) .
C2A B7A B12A B9A -61.8(5) .
B8A B7A B12A B9A 37.1(4) .
B11A B7A B12A B9A -100.2(5) .
B3A B7A B12A B9A 0.3(6) .
B7A B8A B12A C7P 107.6(6) .
B3A B8A B12A C7P 144.2(5) .
B4A B8A B12A C7P -151.5(5) .
B9A B8A B12A C7P -114.3(5) .
B7A B8A B12A B11A -37.5(4) .
B3A B8A B12A B11A -1.0(6) .
B4A B8A B12A B11A 63.3(6) .
B9A B8A B12A B11A 100.6(5) .
B3A B8A B12A B7A 36.5(5) .
B4A B8A B12A B7A 100.8(5) .
B9A B8A B12A B7A 138.1(5) .
B7A B8A B12A B10A -99.9(5) .
B3A B8A B12A B10A -63.4(6) .
B4A B8A B12A B10A 0.9(6) .
B9A B8A B12A B10A 38.1(4) .
B7A B8A B12A B9A -138.1(5) .
B3A B8A B12A B9A -101.5(5) .
B4A B8A B12A B9A -37.2(4) .
B6A B10A B12A C7P -143.8(5) .
B5A B10A B12A C7P 151.7(5) .
B11A B10A B12A C7P -108.0(6) .
B9A B10A B12A C7P 114.1(6) .
B6A B10A B12A B11A -35.8(5) .
B5A B10A B12A B11A -100.2(5) .
B9A B10A B12A B11A -137.9(5) .
B6A B10A B12A B7A 1.9(6) .
B5A B10A B12A B7A -62.5(6) .
B11A B10A B12A B7A 37.7(5) .
B9A B10A B12A B7A -100.1(5) .
B6A B10A B12A B8A 63.8(6) .
B5A B10A B12A B8A -0.6(6) .
B11A B10A B12A B8A 99.6(5) .
B9A B10A B12A B8A -38.2(4) .
B6A B10A B12A B9A 102.1(5) .
B5A B10A B12A B9A 37.6(4) .
B11A B10A B12A B9A 137.9(5) .
C1P B9A B12A C7P 0.0(8) .
B5A B9A B12A C7P -148.4(5) .
B4A B9A B12A C7P 148.4(5) .
B10A B9A B12A C7P -111.8(6) .
B8A B9A B12A C7P 111.7(6) .
C1P B9A B12A B11A 149.0(5) .
B5A B9A B12A B11A 0.7(6) .
B4A B9A B12A B11A -62.5(5) .
B10A B9A B12A B11A 37.3(4) .
B8A B9A B12A B11A -99.3(5) .
C1P B9A B12A B7A -148.5(5) .
B5A B9A B12A B7A 63.2(5) .
B4A B9A B12A B7A 0.0(6) .
B10A B9A B12A B7A 99.8(5) .
B8A B9A B12A B7A -36.8(4) .
C1P B9A B12A B8A -111.7(6) .
B5A B9A B12A B8A 100.0(5) .
B4A B9A B12A B8A 36.8(4) .
B10A B9A B12A B8A 136.6(5) .
C1P B9A B12A B10A 111.7(6) .
B5A B9A B12A B10A -36.6(4) .
B4A B9A B12A B10A -99.8(5) .
B8A B9A B12A B10A -136.6(5) .
C18P C13P C14P C15P 0.2(7) .
B9B C13P C14P C15P -179.0(5) .
C13P C14P C15P C16P 0.4(8) .
C14P C15P C16P C17P -0.4(9) .
C14P C15P C16P F1B 177.8(4) .
C15P C16P C17P C18P -0.1(9) .
F1B C16P C17P C18P -178.3(5) .
C14P C13P C18P C17P -0.8(8) ..
B9B C13P C18P C17P 178.4(5) .
C16P C17P C18P C13P 0.8(8) .
C24P C19P C20P C21P 0.3(8) .
B12B C19P C20P C21P 178.6(5) .
C19P C20P C21P C22P -0.2(9) .
C20P C21P C22P C23P 0.4(11) .
C20P C21P C22P F2B 179.6(5) .
C21P C22P C23P C24P -0.7(11) .
F2B C22P C23P C24P -179.9(5) .
C22P C23P C24P C19P 0.8(9) .
C20P C19P C24P C23P -0.6(8) .
B12B C19P C24P C23P -179.0(5) .
B4B C1B C2B B11B 68.1(6) .
B5B C1B C2B B11B -1.0(7) .
B3B C1B C2B B11B 107.9(5) .
B6B C1B C2B B11B -39.4(5) .
B4B C1B C2B B7B -0.9(7) .
B5B C1B C2B B7B -70.0(6) .
B3B C1B C2B B7B 38.9(5) .
B6B C1B C2B B7B -108.4(6) .
B4B C1B C2B B3B -39.8(5) .
B5B C1B C2B B3B -108.9(5) .
B6B C1B C2B B3B -147.3(5) .
B4B C1B C2B B6B 107.5(6) .
B5B C1B C2B B6B 38.4(5) .
B3B C1B C2B B6B 147.3(5) .
B4B C1B B3B C2B 138.7(5) .
B5B C1B B3B C2B 101.1(6) .
B6B C1B B3B C2B 31.7(5) .
C2B C1B B3B B8B -98.3(5) .
B4B C1B B3B B8B 40.3(4) .
B5B C1B B3B B8B 2.8(7) .
B6B C1B B3B B8B -66.6(6) .
C2B C1B B3B B7B -35.5(4) .
B4B C1B B3B B7B 103.1(5) .
B5B C1B B3B B7B 65.6(6) .
B6B C1B B3B B7B -3.8(7) .
C2B C1B B3B B4B -138.7(5) .
B5B C1B B3B B4B -37.6(5) .
B6B C1B B3B B4B -107.0(6) .
B11B C2B B3B C1B -102.0(6) .
B7B C2B B3B C1B -138.7(5) .
B6B C2B B3B C1B -31.7(5) .
C1B C2B B3B B8B 97.5(5) .
B11B C2B B3B B8B -4.5(7) .
B7B C2B B3B B8B -41.2(4) .
B6B C2B B3B B8B 65.8(6) .
C1B C2B B3B B7B 138.7(5) .
B11B C2B B3B B7B 36.7(5) .
B6B C2B B3B B7B 107.0(6) .
C1B C2B B3B B4B 34.9(4) .
B11B C2B B3B B4B -67.1(6) .
B7B C2B B3B B4B -103.8(5) .
B6B C2B B3B B4B 3.2(7) .
C2B C1B B4B B8B -0.4(6) .
B5B C1B B4B B8B 102.9(5) .
B3B C1B B4B B8B -39.3(4) .
B6B C1B B4B B8B 67.6(6) .
C2B C1B B4B B5B -103.3(5) .
B3B C1B B4B B5B -142.2(5) .
B6B C1B B4B B5B -35.3(5) .
C2B C1B B4B B3B 38.9(5) .
B5B C1B B4B B3B 142.2(5) .
B6B C1B B4B B3B 106.9(6) .
C2B C1B B4B B9B -62.9(6) .
B5B C1B B4B B9B 40.5(4) .
B3B C1B B4B B9B -101.8(5) .
B6B C1B B4B B9B 5.1(7) .
C2B B3B B4B C1B -34.7(4) .
B8B B3B B4B C1B -133.8(5) .
B7B B3B B4B C1B -95.7(5) .
C1B B3B B4B B8B 133.8(5) .
C2B B3B B4B B8B 99.1(5) .
B7B B3B B4B B8B 38.2(4) .
C1B B3B B4B B5B 33.5(5) .
C2B B3B B4B B5B -1.2(6) .
B8B B3B B4B B5B -100.4(5) .
B7B B3B B4B B5B -62.2(6) .
C1B B3B B4B B9B 97.2(5) .
C2B B3B B4B B9B 62.5(5) .
B8B B3B B4B B9B -36.6(4) .
B7B B3B B4B B9B 1.5(6) .
C2B C1B B5B B6B -38.3(5) .
B4B C1B B5B B6B -143.6(5) .
B3B C1B B5B B6B -106.0(6) .
C2B C1B B5B B10B 2.5(6) .
B4B C1B B5B B10B -102.8(5) .
B3B C1B B5B B10B -65.2(6) .
B6B C1B B5B B10B 40.8(5) .
C2B C1B B5B B4B 105.3(5) .
B3B C1B B5B B4B 37.6(5) .
B6B C1B B5B B4B 143.6(5) .
C2B C1B B5B B9B 65.2(6) .
B4B C1B B5B B9B -40.1(4) .
B3B C1B B5B B9B -2.5(7) .
B6B C1B B5B B9B 103.5(5) .
B8B B4B B5B C1B -95.5(5) .
B3B B4B B5B C1B -33.5(5) .
B9B B4B B5B C1B -133.8(5) .
C1B B4B B5B B6B 32.5(5) .
B8B B4B B5B B6B -62.9(6) .
B3B B4B B5B B6B -1.0(7) .
B9B B4B B5B B6B -101.3(5) .
C1B B4B B5B B10B 95.8(5) .
B8B B4B B5B B10B 0.4(6) .
B3B B4B B5B B10B 62.3(6) .
B9B B4B B5B B10B -38.0(4) .
C1B B4B B5B B9B 133.8(5) .
B8B B4B B5B B9B 38.4(4) .
B3B B4B B5B B9B 100.3(5) .
B4B C1B B6B C2B -103.0(6) .
B5B C1B B6B C2B -138.9(5) .
B3B C1B B6B C2B -31.7(5) .
C2B C1B B6B B10B 98.0(5) .
B4B C1B B6B B10B -5.0(7) .
B5B C1B B6B B10B -41.0(5) .
B3B C1B B6B B10B 66.3(6) .
C2B C1B B6B B5B 138.9(5) .
B4B C1B B6B B5B 36.0(5) .
B3B C1B B6B B5B 107.3(6) .
C2B C1B B6B B11B 35.3(4) .
B4B C1B B6B B11B -67.7(6) .
B5B C1B B6B B11B -103.6(6) .
B3B C1B B6B B11B 3.6(7) .
B11B C2B B6B C1B 138.5(5) .
B7B C2B B6B C1B 101.6(5) .
B3B C2B B6B C1B 31.7(5) .
C1B C2B B6B B10B -97.9(5) .
B11B C2B B6B B10B 40.6(5) .
B7B C2B B6B B10B 3.6(7) .
B3B C2B B6B B10B -66.3(6) .
C1B C2B B6B B5B -35.5(5) .
B11B C2B B6B B5B 103.0(6) .
B7B C2B B6B B5B 66.1(6) .
B3B C2B B6B B5B -3.9(7) .
C1B C2B B6B B11B -138.5(5) .
B7B C2B B6B B11B -36.9(5) .
B3B C2B B6B B11B -106.9(6) .
B10B B5B B6B C1B -132.9(5) .
B4B B5B B6B C1B -31.8(5) .
B9B B5B B6B C1B -95.5(5) .
C1B B5B B6B C2B 34.6(4) .
B10B B5B B6B C2B -98.3(5) .
B4B B5B B6B C2B 2.8(7) .
B9B B5B B6B C2B -60.9(6) .
C1B B5B B6B B10B 132.9(5) .
B4B B5B B6B B10B 101.1(5) .
B9B B5B B6B B10B 37.4(5) .
C1B B5B B6B B11B 95.2(6) .
B10B B5B B6B B11B -37.7(5) .
B4B B5B B6B B11B 63.3(6) .
B9B B5B B6B B11B -0.3(7) .
C1B C2B B7B B3B -38.5(5) .
B11B C2B B7B B3B -142.9(5) .
B6B C2B B7B B3B -106.3(6) .
C1B C2B B7B B8B 1.8(6) .
B11B C2B B7B B8B -102.6(5) .
B3B C2B B7B B8B 40.3(4) .
B6B C2B B7B B8B -66.0(6) .
C1B C2B B7B B11B 104.4(5) .
B3B C2B B7B B11B 142.9(5) .
B6B C2B B7B B11B 36.6(5) .
C1B C2B B7B B12B 64.4(6) .
B11B C2B B7B B12B -40.0(4) .
B3B C2B B7B B12B 102.8(5) .
B6B C2B B7B B12B -3.4(6) .
C1B B3B B7B C2B 34.8(4) .
B8B B3B B7B C2B 132.9(5) .
B4B B3B B7B C2B 94.8(5) .
C1B B3B B7B B8B -98.1(5) .
C2B B3B B7B B8B -132.9(5) .
B4B B3B B7B B8B -38.1(4) .
C1B B3B B7B B11B 2.4(6) .
C2B B3B B7B B11B -32.5(4) .
B8B B3B B7B B11B 100.5(5) .
B4B B3B B7B B11B 62.4(6) .
C1B B3B B7B B12B -60.9(5) .
C2B B3B B7B B12B -95.7(5) .
B8B B3B B7B B12B 37.2(4) .
B4B B3B B7B B12B -0.9(6) .
C1B B3B B8B B7B 99.0(5) .
C2B B3B B8B B7B 40.2(4) .
B4B B3B B8B B7B 137.8(5) .
C1B B3B B8B B4B -38.8(4) .
C2B B3B B8B B4B -97.7(5) .
B7B B3B B8B B4B -137.8(5) .
C1B B3B B8B B9B -1.8(6) .
C2B B3B B8B B9B -60.7(5) .
B7B B3B B8B B9B -100.9(5) .
B4B B3B B8B B9B 37.0(4) .
C1B B3B B8B B12B 61.8(5) .
C2B B3B B8B B12B 2.9(6) .
B7B B3B B8B B12B -37.2(4) .
B4B B3B B8B B12B 100.6(5) .
C2B B7B B8B B3B -40.3(4) .
B11B B7B B8B B3B -100.5(5) .
B12B B7B B8B B3B -138.6(5) .
C2B B7B B8B B4B -2.0(6) .
B3B B7B B8B B4B 38.3(4) .
B11B B7B B8B B4B -62.2(6) .
B12B B7B B8B B4B -100.4(5) .
C2B B7B B8B B9B 61.8(5) .
B3B B7B B8B B9B 102.1(5) .
B11B B7B B8B B9B 1.6(6) .
B12B B7B B8B B9B -36.5(4) .
C2B B7B B8B B12B 98.3(5) .
B3B B7B B8B B12B 138.6(5) .
B11B B7B B8B B12B 38.2(4) .
C1B B4B B8B B3B 39.5(4) .
B5B B4B B8B B3B 100.7(5) .
B9B B4B B8B B3B 139.1(5) .
C1B B4B B8B B7B 1.5(6) .
B5B B4B B8B B7B 62.8(6) .
B3B B4B B8B B7B -38.0(4) .
B9B B4B B8B B7B 101.1(5) .
C1B B4B B8B B9B -99.6(5) .
B5B B4B B8B B9B -38.4(4) .
B3B B4B B8B B9B -139.1(5) .
C1B B4B B8B B12B -62.2(5) .
B5B B4B B8B B12B -1.0(6) .
B3B B4B B8B B12B -101.7(5) .
B9B B4B B8B B12B 37.4(4) .
C18P C13P B9B B10B -50.7(7) .
C14P C13P B9B B10B 128.5(5) .
C18P C13P B9B B4B 93.2(6) .
C14P C13P B9B B4B -87.6(6) .
C18P C13P B9B B5B 20.7(7) .
C14P C13P B9B B5B -160.1(5) .
C18P C13P B9B B8B 165.1(5) .
C14P C13P B9B B8B -15.7(7) .
C18P C13P B9B B12B -122.9(5) .
C14P C13P B9B B12B 56.3(7) .
C1B B4B B9B C13P -151.8(5) .
B8B B4B B9B C13P 110.7(5) .
B5B B4B B9B C13P -112.1(6) .
B3B B4B B9B C13P 146.5(5) .
C1B B4B B9B B10B -3.0(6) .
B8B B4B B9B B10B -100.5(4) .
B5B B4B B9B B10B 36.7(4) .
B3B B4B B9B B10B -64.6(5) .
C1B B4B B9B B5B -39.7(4) .
B8B B4B B9B B5B -137.2(5) .
B3B B4B B9B B5B -101.3(5) .
C1B B4B B9B B8B 97.5(5) .
B5B B4B B9B B8B 137.2(5) .
B3B B4B B9B B8B 35.9(4) .
C1B B4B B9B B12B 60.0(5) .
B8B B4B B9B B12B -37.5(4) .
B5B B4B B9B B12B 99.7(5) .
B3B B4B B9B B12B -1.6(6) .
C1B B5B B9B C13P 150.1(5) .
B6B B5B B9B C13P -148.0(5) .
B10B B5B B9B C13P -110.9(6) .
B4B B5B B9B C13P 111.2(5) .
C1B B5B B9B B10B -99.0(5) .
B6B B5B B9B B10B -37.0(5) .
B4B B5B B9B B10B -137.9(5) .
C1B B5B B9B B4B 38.9(4) .
B6B B5B B9B B4B 100.8(5) .
B10B B5B B9B B4B 137.9(5) .
C1B B5B B9B B8B 1.2(6) .
B6B B5B B9B B8B 63.1(6) .
B10B B5B B9B B8B 100.1(5) .
B4B B5B B9B B8B -37.7(4) .
C1B B5B B9B B12B -62.0(5) .
B6B B5B B9B B12B 0.0(6) .
B10B B5B B9B B12B 37.0(4) .
B4B B5B B9B B12B -100.9(4) .
B3B B8B B9B C13P -149.0(5) .
B7B B8B B9B C13P 146.9(5) .
B4B B8B B9B C13P -111.7(5) .
B12B B8B B9B C13P 110.3(5) .
B3B B8B B9B B10B 62.1(5) .
B7B B8B B9B B10B -2.0(6) .
B4B B8B B9B B10B 99.4(5) .
B12B B8B B9B B10B -38.7(4) .
B3B B8B B9B B4B -37.3(4) .
B7B B8B B9B B4B -101.4(5) .
B12B B8B B9B B4B -138.1(4) .
B3B B8B B9B B5B 0.4(6) .
B7B B8B B9B B5B -63.7(5) .
B4B B8B B9B B5B 37.7(4) .
B12B B8B B9B B5B -100.3(4) .
B3B B8B B9B B12B 100.8(5) .
B7B B8B B9B B12B 36.7(4) .
B4B B8B B9B B12B 138.1(4) .
C1B B6B B10B B5B 40.3(5) .
C2B B6B B10B B5B 99.0(5) .
B11B B6B B10B B5B 138.2(5) .
C1B B6B B10B B11B -98.0(5) .
C2B B6B B10B B11B -39.2(5) .
B5B B6B B10B B11B -138.2(5) .
C1B B6B B10B B9B 2.7(6) .
C2B B6B B10B B9B 61.5(6) .
B5B B6B B10B B9B -37.6(5) .
B11B B6B B10B B9B 100.7(5) .
C1B B6B B10B B12B -61.0(6) .
C2B B6B B10B B12B -2.2(6) .
B5B B6B B10B B12B -101.3(5) .
B11B B6B B10B B12B 37.0(5) .
C1B B5B B10B B6B -40.6(5) .
B4B B5B B10B B6B -100.8(5) .
B9B B5B B10B B6B -138.6(5) .
C1B B5B B10B B11B -3.1(6) .
B6B B5B B10B B11B 37.5(5) .
B4B B5B B10B B11B -63.2(6) .
B9B B5B B10B B11B -101.0(5) .
C1B B5B B10B B9B 98.0(5) .
B6B B5B B10B B9B 138.6(5) .
B4B B5B B10B B9B 37.8(4) .
C1B B5B B10B B12B 60.6(6) .
B6B B5B B10B B12B 101.2(5) .
B4B B5B B10B B12B 0.4(6) .
B9B B5B B10B B12B -37.4(4) .
C13P B9B B10B B6B 149.0(5) .
B4B B9B B10B B6B 0.1(6) .
B5B B9B B10B B6B 37.2(5) .
B8B B9B B10B B6B -62.3(6) .
B12B B9B B10B B6B -101.1(5) .
C13P B9B B10B B5B 111.7(6) .
B4B B9B B10B B5B -37.1(4) .
B8B B9B B10B B5B -99.6(5) .
B12B B9B B10B B5B -138.3(5) .
C13P B9B B10B B11B -147.1(5) .
B4B B9B B10B B11B 64.1(5) .
B5B B9B B10B B11B 101.2(5) .
B8B B9B B10B B11B 1.7(6) .
B12B B9B B10B B11B -37.1(4) .
C13P B9B B10B B12B -109.9(5) .
B4B B9B B10B B12B 101.2(4) .
B5B B9B B10B B12B 138.3(5) .
B8B B9B B10B B12B 38.8(4) .
C1B C2B B11B B6B 38.8(5) .
B7B C2B B11B B6B 142.8(5) .
B3B C2B B11B B6B 106.5(6) .
C1B C2B B11B B10B -1.0(6) .
B7B C2B B11B B10B 103.0(5) .
B3B C2B B11B B10B 66.7(6) .
B6B C2B B11B B10B -39.8(5) .
C1B C2B B11B B12B -63.6(6) .
B7B C2B B11B B12B 40.3(4) .
B3B C2B B11B B12B 4.1(6) .
B6B C2B B11B B12B -102.4(5) .
C1B C2B B11B B7B -103.9(5) .
B3B C2B B11B B7B -36.3(5) .
B6B C2B B11B B7B -142.8(5) .
C1B B6B B11B C2B -34.8(4) .
B10B B6B B11B C2B -133.7(5) .
B5B B6B B11B C2B -96.1(6) .
C1B B6B B11B B10B 98.9(5) .
C2B B6B B11B B10B 133.7(5) .
B5B B6B B11B B10B 37.6(5) .
C1B B6B B11B B12B 61.9(6) .
C2B B6B B11B B12B 96.7(5) .
B10B B6B B11B B12B -37.0(5) .
B5B B6B B11B B12B 0.6(7) .
C1B B6B B11B B7B -1.8(6) .
C2B B6B B11B B7B 33.0(5) .
B10B B6B B11B B7B -100.7(5) .
B5B B6B B11B B7B -63.1(6) .
B6B B10B B11B C2B 39.9(5) .
B5B B10B B11B C2B 2.5(6) .
B9B B10B B11B C2B -61.8(6) .
B12B B10B B11B C2B -98.9(5) .
B5B B10B B11B B6B -37.4(5) .
B9B B10B B11B B6B -101.7(5) .
B12B B10B B11B B6B -138.8(5) .
B6B B10B B11B B12B 138.8(5) .
B5B B10B B11B B12B 101.4(5) .
B9B B10B B11B B12B 37.1(4) .
B6B B10B B11B B7B 101.1(6) .
B5B B10B B11B B7B 63.7(6) .
B9B B10B B11B B7B -0.7(6) .
B12B B10B B11B B7B -37.8(4) .
B3B B7B B11B C2B 32.9(5) .
B8B B7B B11B C2B 95.3(5) .
B12B B7B B11B C2B 133.8(5) .
C2B B7B B11B B6B -33.3(5) .
B3B B7B B11B B6B -0.3(6) .
B8B B7B B11B B6B 62.1(6) .
B12B B7B B11B B6B 100.5(5) .
C2B B7B B11B B10B -95.9(5) .
B3B B7B B11B B10B -63.0(6) .
B8B B7B B11B B10B -0.6(6) .
B12B B7B B11B B10B 37.9(4) .
C2B B7B B11B B12B -133.8(5) .
B3B B7B B11B B12B -100.8(5) .
B8B B7B B11B B12B -38.5(4) .
C24P C19P B12B B11B -66.0(7) .
C20P C19P B12B B11B 115.7(6) .
C24P C19P B12B B7B -138.5(5) .
C20P C19P B12B B7B 43.2(7) .
C24P C19P B12B B10B 6.2(7) .
C20P C19P B12B B10B -172.1(5) .
C24P C19P B12B B9B 78.1(6) .
C20P C19P B12B B9B -100.2(6) .
C24P C19P B12B B8B 150.0(5) .
C20P C19P B12B B8B -28.3(7) .
C2B B11B B12B C19P -150.5(5) .
B6B B11B B12B C19P 147.5(5) .
B10B B11B B12B C19P 111.1(6) .
B7B B11B B12B C19P -111.0(6) .
C2B B11B B12B B7B -39.5(4) .
B6B B11B B12B B7B -101.5(5) .
B10B B11B B12B B7B -137.9(5) .
C2B B11B B12B B10B 98.4(5) .
B6B B11B B12B B10B 36.4(5) .
B7B B11B B12B B10B 137.9(5) .
C2B B11B B12B B9B 61.3(5) .
B6B B11B B12B B9B -0.6(6) .
B10B B11B B12B B9B -37.1(4) .
B7B B11B B12B B9B 100.9(5) .
C2B B11B B12B B8B -1.9(6) .
B6B B11B B12B B8B -63.9(6) .
B10B B11B B12B B8B -100.3(5) .
B7B B11B B12B B8B 37.6(4) .
C2B B7B B12B C19P 150.9(5) .
B3B B7B B12B C19P -147.5(5) .
B8B B7B B12B C19P -110.9(5) .
B11B B7B B12B C19P 111.9(6) .
C2B B7B B12B B11B 39.0(4) .
B3B B7B B12B B11B 100.5(5) .
B8B B7B B12B B11B 137.1(5) .
C2B B7B B12B B10B 1.7(6) .
B3B B7B B12B B10B 63.3(5) .
B8B B7B B12B B10B 99.9(5) .
B11B B7B B12B B10B -37.3(4) .
C2B B7B B12B B9B -61.7(5) .
B3B B7B B12B B9B -0.1(6) .
B8B B7B B12B B9B 36.5(4) .
B11B B7B B12B B9B -100.7(5) .
C2B B7B B12B B8B -98.1(5) .
B3B B7B B12B B8B -36.6(4) .
B11B B7B B12B B8B -137.1(5) .
B6B B10B B12B C19P -148.8(5) .
B5B B10B B12B C19P 147.5(5) .
B11B B10B B12B C19P -111.7(6) .
B9B B10B B12B C19P 109.7(5) .
B6B B10B B12B B11B -37.1(5) .
B5B B10B B12B B11B -100.8(5) .
B9B B10B B12B B11B -138.6(5) .
B6B B10B B12B B7B 0.3(6) .
B5B B10B B12B B7B -63.4(5) .
B11B B10B B12B B7B 37.4(4) .
B9B B10B B12B B7B -101.1(4) .
B6B B10B B12B B9B 101.4(5) .
B5B B10B B12B B9B 37.7(4) .
B11B B10B B12B B9B 138.6(5) .
B6B B10B B12B B8B 62.7(5) .
B5B B10B B12B B8B -1.0(6) .
B11B B10B B12B B8B 99.8(5) .
B9B B10B B12B B8B -38.7(4) .
C13P B9B B12B C19P 0.3(7) .
B10B B9B B12B C19P -111.9(5) .
B4B B9B B12B C19P 148.9(5) .
B5B B9B B12B C19P -148.4(5) .
B8B B9B B12B C19P 111.7(5) .
C13P B9B B12B B11B 149.1(5) .
B10B B9B B12B B11B 36.9(4) .
B4B B9B B12B B11B -62.3(5) .
B5B B9B B12B B11B 0.4(6) .
B8B B9B B12B B11B -99.5(5) .
C13P B9B B12B B7B -147.6(5) .
B10B B9B B12B B7B 100.2(5) .
B4B B9B B12B B7B 1.1(5) .
B5B B9B B12B B7B 63.8(5) .
B8B B9B B12B B7B -36.1(4) .
C13P B9B B12B B10B 112.2(5) .
B4B B9B B12B B10B -99.1(5) .
B5B B9B B12B B10B -36.4(4) .
B8B B9B B12B B10B -136.3(4) .
C13P B9B B12B B8B -111.4(5) .
B10B B9B B12B B8B 136.3(4) .
B4B B9B B12B B8B 37.2(4) .
B5B B9B B12B B8B 99.9(5) .
B3B B8B B12B C19P 148.2(5) .
B7B B8B B12B C19P 110.9(5) .
B4B B8B B12B C19P -147.3(5) .
B9B B8B B12B C19P -109.8(5) .
B3B B8B B12B B11B -0.7(6) .
B7B B8B B12B B11B -38.0(4) .
B4B B8B B12B B11B 63.8(5) .
B9B B8B B12B B11B 101.3(4) .
B3B B8B B12B B7B 37.3(4) .
B4B B8B B12B B7B 101.8(5) .
B9B B8B B12B B7B 139.3(4) .
B3B B8B B12B B10B -63.3(5) .
B7B B8B B12B B10B -100.5(5) .
B4B B8B B12B B10B 1.2(5) .
B9B B8B B12B B10B 38.7(4) .
B3B B8B B12B B9B -102.0(5) .
B7B B8B B12B B9B -139.3(4) .
B4B B8B B12B B9B -37.5(4) .
C30P C25P C26P C27P -0.6(8) .
B9C C25P C26P C27P -175.9(5) .
C25P C26P C27P C28P 1.3(9) .
C26P C27P C28P C29P -1.3(9) .
C26P C27P C28P F1C 178.3(5) .
C27P C28P C29P C30P 0.7(9) .
F1C C28P C29P C30P -179.0(4) .
C28P C29P C30P C25P 0.0(8) .
C26P C25P C30P C29P -0.1(7) .
B9C C25P C30P C29P 175.3(5) .
C36P C31P C32P C33P 0.7(8) .
B12C C31P C32P C33P 177.7(5) .
C31P C32P C33P C34P -1.0(9) .
C32P C33P C34P C35P 1.1(9) .
C32P C33P C34P F2C -178.7(5) .
C33P C34P C35P C36P -0.9(10) .
F2C C34P C35P C36P 178.9(5) .
C34P C35P C36P C31P 0.6(9) .
C32P C31P C36P C35P -0.5(8) .
B12C C31P C36P C35P -177.6(5) .
B4C C1C C2C B7C 0.1(7) .
B5C C1C C2C B7C -68.7(7) .
B3C C1C C2C B7C 39.9(5) .
B6C C1C C2C B7C -108.1(6) .
B4C C1C C2C B11C 67.2(7) .
B5C C1C C2C B11C -1.6(7) .
B3C C1C C2C B11C 107.0(6) .
B6C C1C C2C B11C -41.0(5) .
B4C C1C C2C B3C -39.8(5) .
B5C C1C C2C B3C -108.5(6) .
B6C C1C C2C B3C -148.0(6) .
B4C C1C C2C B6C 108.2(6) .
B5C C1C C2C B6C 39.4(5) .
B3C C1C C2C B6C 148.0(6) .
B7C C2C B3C C1C -138.0(6) .
B11C C2C B3C C1C -101.8(6) .
B6C C2C B3C C1C -31.1(6) .
C1C C2C B3C B8C 98.1(6) .
B7C C2C B3C B8C -39.8(5) .
B11C C2C B3C B8C -3.7(7) .
B6C C2C B3C B8C 67.0(7) .
C1C C2C B3C B4C 35.5(5) .
B7C C2C B3C B4C -102.5(6) .
B11C C2C B3C B4C -66.3(7) .
B6C C2C B3C B4C 4.4(8) .
C1C C2C B3C B7C 138.0(6) .
B11C C2C B3C B7C 36.2(5) .
B6C C2C B3C B7C 106.9(6) .
B4C C1C B3C C2C 138.1(6) .
B5C C1C B3C C2C 101.3(6) .
B6C C1C B3C C2C 31.0(5) .
C2C C1C B3C B8C -98.2(6) .
B4C C1C B3C B8C 39.9(5) .
B5C C1C B3C B8C 3.2(8) .
B6C C1C B3C B8C -67.1(7) .
C2C C1C B3C B4C -138.1(6) .
B5C C1C B3C B4C -36.7(6) .
B6C C1C B3C B4C -107.0(6) .
C2C C1C B3C B7C -36.0(5) .
B4C C1C B3C B7C 102.0(6) .
B5C C1C B3C B7C 65.3(7) .
B6C C1C B3C B7C -5.0(8) .
C2C C1C B4C B9C -64.3(6) .
B5C C1C B4C B9C 39.7(5) .
B3C C1C B4C B9C -103.3(6) .
B6C C1C B4C B9C 3.4(7) .
C2C C1C B4C B3C 39.0(5) .
B5C C1C B4C B3C 143.0(6) .
B6C C1C B4C B3C 106.7(6) .
C2C C1C B4C B8C -0.3(7) .
B5C C1C B4C B8C 103.7(5) .
B3C C1C B4C B8C -39.3(5) .
B6C C1C B4C B8C 67.4(7) .
C2C C1C B4C B5C -104.0(6) .
B3C C1C B4C B5C -143.0(6) .
B6C C1C B4C B5C -36.3(5) .
C2C B3C B4C C1C -35.3(5) .
B8C B3C B4C C1C -134.5(6) .
B7C B3C B4C C1C -96.0(6) .
C2C B3C B4C B9C 62.0(6) .
C1C B3C B4C B9C 97.3(6) .
B8C B3C B4C B9C -37.2(5) .
B7C B3C B4C B9C 1.3(7) .
C2C B3C B4C B8C 99.2(6) .
C1C B3C B4C B8C 134.5(6) .
B7C B3C B4C B8C 38.5(5) .
C2C B3C B4C B5C -2.2(7) .
C1C B3C B4C B5C 33.1(5) .
B8C B3C B4C B5C -101.4(6) .
B7C B3C B4C B5C -62.9(7) .
C2C C1C B5C B10C 2.1(7) .
B4C C1C B5C B10C -101.9(5) .
B3C C1C B5C B10C -65.3(7) .
B6C C1C B5C B10C 41.1(5) .
C2C C1C B5C B6C -39.0(5) .
B4C C1C B5C B6C -143.0(6) .
B3C C1C B5C B6C -106.4(6) .
C2C C1C B5C B4C 104.0(6) .
B3C C1C B5C B4C 36.6(6) .
B6C C1C B5C B4C 143.0(6) .
C2C C1C B5C B9C 65.0(6) .
B4C C1C B5C B9C -39.0(5) .
B3C C1C B5C B9C -2.4(7) .
B6C C1C B5C B9C 104.0(5) .
B9C B4C B5C C1C -135.0(5) .
B3C B4C B5C C1C -33.2(5) .
B8C B4C B5C C1C -96.2(6) .
C1C B4C B5C B10C 96.8(5) .
B9C B4C B5C B10C -38.2(4) .
B3C B4C B5C B10C 63.6(6) .
B8C B4C B5C B10C 0.7(7) .
C1C B4C B5C B6C 32.8(5) .
B9C B4C B5C B6C -102.2(5) .
B3C B4C B5C B6C -0.4(7) .
B8C B4C B5C B6C -63.3(6) .
C1C B4C B5C B9C 135.0(5) .
B3C B4C B5C B9C 101.8(6) .
B8C B4C B5C B9C 38.8(4) .
B7C C2C B6C C1C 101.8(6) .
B11C C2C B6C C1C 136.8(6) .
B3C C2C B6C C1C 31.1(6) .
C1C C2C B6C B5C -35.7(5) .
B7C C2C B6C B5C 66.0(7) .
B11C C2C B6C B5C 101.1(5) .
B3C C2C B6C B5C -4.7(7) .
C1C C2C B6C B10C -97.2(5) .
B7C C2C B6C B10C 4.5(7) .
B11C C2C B6C B10C 39.6(5) .
B3C C2C B6C B10C -66.2(7) .
C1C C2C B6C B11C -136.8(6) .
B7C C2C B6C B11C -35.0(5) .
B3C C2C B6C B11C -105.7(6) .
B4C C1C B6C C2C -101.6(6) .
B5C C1C B6C C2C -138.2(6) .
B3C C1C B6C C2C -30.9(5) .
C2C C1C B6C B5C 138.2(6) .
B4C C1C B6C B5C 36.6(5) .
B3C C1C B6C B5C 107.3(6) .
C2C C1C B6C B10C 98.1(6) .
B4C C1C B6C B10C -3.6(7) .
B5C C1C B6C B10C -40.2(5) .
B3C C1C B6C B10C 67.1(7) .
C2C C1C B6C B11C 36.6(5) .
B4C C1C B6C B11C -65.1(7) .
B5C C1C B6C B11C -101.7(5) .
B3C C1C B6C B11C 5.6(7) .
C1C B5C B6C C2C 35.1(5) .
B10C B5C B6C C2C -98.2(6) .
B4C B5C B6C C2C 2.8(7) .
B9C B5C B6C C2C -60.3(6) .
B10C B5C B6C C1C -133.3(6) .
B4C B5C B6C C1C -32.2(5) .
B9C B5C B6C C1C -95.4(5) .
C1C B5C B6C B10C 133.3(6) .
B4C B5C B6C B10C 101.1(5) .
B9C B5C B6C B10C 37.9(5) .
C1C B5C B6C B11C 95.3(6) .
B10C B5C B6C B11C -38.0(5) .
B4C B5C B6C B11C 63.1(6) .
B9C B5C B6C B11C -0.1(7) .
C1C C2C B7C B11C 103.2(6) .
B3C C2C B7C B11C 142.4(6) .
B6C C2C B7C B11C 35.5(5) .
C1C C2C B7C B8C 0.1(7) .
B11C C2C B7C B8C -103.1(6) .
B3C C2C B7C B8C 39.3(5) .
B6C C2C B7C B8C -67.6(7) .
C1C C2C B7C B12C 63.5(6) .
B11C C2C B7C B12C -39.7(5) .
B3C C2C B7C B12C 102.7(6) .
B6C C2C B7C B12C -4.2(7) .
C1C C2C B7C B3C -39.2(5) .
B11C C2C B7C B3C -142.4(6) .
B6C C2C B7C B3C -106.9(6) .
C1C B3C B7C C2C 35.5(5) .
B8C B3C B7C C2C 134.3(6) .
B4C B3C B7C C2C 95.5(6) .
C2C B3C B7C B11C -33.4(5) .
C1C B3C B7C B11C 2.1(7) .
B8C B3C B7C B11C 100.9(6) .
B4C B3C B7C B11C 62.1(7) .
C2C B3C B7C B8C -134.3(6) .
C1C B3C B7C B8C -98.8(6) .
B4C B3C B7C B8C -38.7(5) .
C2C B3C B7C B12C -97.1(6) .
C1C B3C B7C B12C -61.6(6) .
B8C B3C B7C B12C 37.2(5) .
B4C B3C B7C B12C -1.5(7) .
C2C B3C B8C B7C 39.0(5) .
C1C B3C B8C B7C 98.3(6) .
B4C B3C B8C B7C 136.8(6) .
C2C B3C B8C B4C -97.7(6) .
C1C B3C B8C B4C -38.5(5) .
B7C B3C B8C B4C -136.8(6) .
C2C B3C B8C B12C 2.3(7) .
C1C B3C B8C B12C 61.5(6) .
B4C B3C B8C B12C 100.0(5) .
B7C B3C B8C B12C -36.8(5) .
C2C B3C B8C B9C -61.8(6) .
C1C B3C B8C B9C -2.5(7) .
B4C B3C B8C B9C 35.9(5) .
B7C B3C B8C B9C -100.8(5) .
C2C B7C B8C B3C -39.1(5) .
B11C B7C B8C B3C -100.7(6) .
B12C B7C B8C B3C -139.1(6) .
C2C B7C B8C B4C -0.3(7) .
B11C B7C B8C B4C -61.9(6) .
B12C B7C B8C B4C -100.3(5) .
B3C B7C B8C B4C 38.8(5) .
C2C B7C B8C B12C 100.0(5) .
B11C B7C B8C B12C 38.4(5) .
B3C B7C B8C B12C 139.1(6) .
C2C B7C B8C B9C 62.2(6) .
B11C B7C B8C B9C 0.6(7) .
B12C B7C B8C B9C -37.8(4) .
B3C B7C B8C B9C 101.3(6) .
C1C B4C B8C B3C 39.4(5) .
B9C B4C B8C B3C 139.5(5) .
B5C B4C B8C B3C 101.2(6) .
C1C B4C B8C B7C 0.4(7) .
B9C B4C B8C B7C 100.4(5) .
B3C B4C B8C B7C -39.1(5) .
B5C B4C B8C B7C 62.1(6) .
C1C B4C B8C B12C -62.8(6) .
B9C B4C B8C B12C 37.2(4) .
B3C B4C B8C B12C -102.3(6) .
B5C B4C B8C B12C -1.1(6) .
C1C B4C B8C B9C -100.1(5) .
B3C B4C B8C B9C -139.5(5) .
B5C B4C B8C B9C -38.3(4) .
C26P C25P B9C B4C 133.8(5) .
C30P C25P B9C B4C -41.2(7) .
C26P C25P B9C B5C 63.9(7) .
C30P C25P B9C B5C -111.2(6) .
C26P C25P B9C B10C -6.8(8) .
C30P C25P B9C B10C 178.2(5) .
C26P C25P B9C B8C -155.7(5) .
C30P C25P B9C B8C 29.3(7) .
C26P C25P B9C B12C -82.0(7) .
C30P C25P B9C B12C 103.0(6) .
C1C B4C B9C C25P -148.0(5) .
B3C B4C B9C C25P 149.6(5) .
B8C B4C B9C C25P 113.4(5) .
B5C B4C B9C C25P -109.0(5) .
C1C B4C B9C B5C -39.0(5) .
B3C B4C B9C B5C -101.4(6) .
B8C B4C B9C B5C -137.6(5) .
C1C B4C B9C B10C -1.7(6) .
B3C B4C B9C B10C -64.1(6) .
B8C B4C B9C B10C -100.3(5) .
B5C B4C B9C B10C 37.3(4) .
C1C B4C B9C B8C 98.6(5) .
B3C B4C B9C B8C 36.2(5) .
B5C B4C B9C B8C 137.6(5) .
C1C B4C B9C B12C 61.9(6) .
B3C B4C B9C B12C -0.5(6) .
B8C B4C B9C B12C -36.7(4) .
B5C B4C B9C B12C 100.9(5) .
C1C B5C B9C C25P 146.6(5) .
B10C B5C B9C C25P -113.7(5) .
B6C B5C B9C C25P -151.6(5) .
B4C B5C B9C C25P 108.7(6) .
C1C B5C B9C B4C 38.0(4) .
B10C B5C B9C B4C 137.6(5) .
B6C B5C B9C B4C 99.8(6) .
C1C B5C B9C B10C -99.6(5) .
B6C B5C B9C B10C -37.9(5) .
B4C B5C B9C B10C -137.6(5) .
C1C B5C B9C B8C 0.6(6) .
B10C B5C B9C B8C 100.2(5) .
B6C B5C B9C B8C 62.4(6) .
B4C B5C B9C B8C -37.4(5) .
C1C B5C B9C B12C -62.1(5) .
B10C B5C B9C B12C 37.6(4) .
B6C B5C B9C B12C -0.3(6) .
B4C B5C B9C B12C -100.1(5) .
B3C B8C B9C C25P -143.2(5) .
B7C B8C B9C C25P 152.3(5) .
B4C B8C B9C C25P -106.8(6) .
B12C B8C B9C C25P 114.8(5) .
B3C B8C B9C B4C -36.5(5) .
B7C B8C B9C B4C -100.9(6) .
B12C B8C B9C B4C -138.5(5) .
B3C B8C B9C B5C 1.2(6) .
B7C B8C B9C B5C -63.2(6) .
B4C B8C B9C B5C 37.7(5) .
B12C B8C B9C B5C -100.7(5) .
B3C B8C B9C B10C 63.6(6) .
B7C B8C B9C B10C -0.8(6) .
B4C B8C B9C B10C 100.1(5) .
B12C B8C B9C B10C -38.4(4) .
B3C B8C B9C B12C 102.0(5) .
B7C B8C B9C B12C 37.6(4) .
B4C B8C B9C B12C 138.5(5) .
C1C B5C B10C B11C -1.8(6) .
B6C B5C B10C B11C 38.5(5) .
B4C B5C B10C B11C -62.1(6) .
B9C B5C B10C B11C -99.8(5) .
C1C B5C B10C B6C -40.3(5) .
B4C B5C B10C B6C -100.6(6) .
B9C B5C B10C B6C -138.3(5) .
C1C B5C B10C B9C 97.9(5) .
B6C B5C B10C B9C 138.3(5) .
B4C B5C B10C B9C 37.7(4) .
C1C B5C B10C B12C 60.3(6) .
B6C B5C B10C B12C 100.6(5) .
B4C B5C B10C B12C 0.0(6) .
B9C B5C B10C B12C -37.7(4) .
C2C B6C B10C B5C 98.2(6) .
C1C B6C B10C B5C 39.6(5) .
B11C B6C B10C B5C 136.9(5) .
C2C B6C B10C B11C -38.7(5) .
C1C B6C B10C B11C -97.4(5) .
B5C B6C B10C B11C -136.9(5) .
C2C B6C B10C B9C 60.9(6) .
C1C B6C B10C B9C 2.2(6) .
B5C B6C B10C B9C -37.3(5) .
B11C B6C B10C B9C 99.6(5) .
C2C B6C B10C B12C -2.9(6) .
C1C B6C B10C B12C -61.6(6) .
B5C B6C B10C B12C -101.1(5) .
B11C B6C B10C B12C 35.8(5) .
C25P B9C B10C B5C 106.8(6) .
B4C B9C B10C B5C -37.7(5) .
B8C B9C B10C B5C -100.2(5) .
B12C B9C B10C B5C -138.1(5) .
C25P B9C B10C B11C -152.3(5) .
B4C B9C B10C B11C 63.2(6) .
B5C B9C B10C B11C 100.9(5) .
B8C B9C B10C B11C 0.7(6) .
B12C B9C B10C B11C -37.2(4) .
C25P B9C B10C B6C 144.1(5) .
B4C B9C B10C B6C -0.4(6) .
B5C B9C B10C B6C 37.3(5) .
B8C B9C B10C B6C -62.9(6) .
B12C B9C B10C B6C -100.8(5) .
C25P B9C B10C B12C -115.1(5) .
B4C B9C B10C B12C 100.4(5) .
B5C B9C B10C B12C 138.1(5) .
B8C B9C B10C B12C 37.9(4) .
C1C C2C B11C B7C -103.8(6) .
B3C C2C B11C B7C -36.6(6) .
B6C C2C B11C B7C -144.0(6) .
C1C C2C B11C B12C -63.7(6) .
B7C C2C B11C B12C 40.1(5) .
B3C C2C B11C B12C 3.5(7) .
B6C C2C B11C B12C -103.9(5) .
C1C C2C B11C B10C 0.3(7) .
B7C C2C B11C B10C 104.1(5) .
B3C C2C B11C B10C 67.6(6) .
B6C C2C B11C B10C -39.9(5) .
C1C C2C B11C B6C 40.2(5) .
B7C C2C B11C B6C 144.0(6) .
B3C C2C B11C B6C 107.4(6) .
B8C B7C B11C C2C 95.8(6) .
B12C B7C B11C C2C 134.7(5) .
B3C B7C B11C C2C 33.2(5) .
C2C B7C B11C B12C -134.7(5) .
B8C B7C B11C B12C -38.8(5) .
B3C B7C B11C B12C -101.4(6) .
C2C B7C B11C B10C -96.0(5) .
B8C B7C B11C B10C -0.1(7) .
B12C B7C B11C B10C 38.7(5) .
B3C B7C B11C B10C -62.7(6) .
C2C B7C B11C B6C -32.1(5) .
B8C B7C B11C B6C 63.8(6) .
B12C B7C B11C B6C 102.6(5) .
B3C B7C B11C B6C 1.2(7) .
B5C B10C B11C C2C 1.0(6) .
B6C B10C B11C C2C 39.3(5) .
B9C B10C B11C C2C -62.2(6) .
B12C B10C B11C C2C -100.1(5) .
B5C B10C B11C B7C 62.8(6) .
B6C B10C B11C B7C 101.1(6) .
B9C B10C B11C B7C -0.4(6) .
B12C B10C B11C B7C -38.3(5) .
B5C B10C B11C B12C 101.1(5) .
B6C B10C B11C B12C 139.4(5) .
B9C B10C B11C B12C 37.9(4) .
B5C B10C B11C B6C -38.3(5) .
B9C B10C B11C B6C -101.5(5) .
B12C B10C B11C B6C -139.4(5) .
C1C B6C B11C C2C -36.0(5) .
B5C B6C B11C C2C -96.4(6) .
B10C B6C B11C C2C -134.3(5) .
C2C B6C B11C B7C 32.2(5) .
C1C B6C B11C B7C -3.9(7) .
B5C B6C B11C B7C -64.3(6) .
B10C B6C B11C B7C -102.1(6) .
C2C B6C B11C B12C 96.8(5) .
C1C B6C B11C B12C 60.8(6) .
B5C B6C B11C B12C 0.4(7) .
B10C B6C B11C B12C -37.4(5) .
C2C B6C B11C B10C 134.3(5) .
C1C B6C B11C B10C 98.2(5) .
B5C B6C B11C B10C 37.9(5) .
C36P C31P B12C B11C 92.6(7) .
C32P C31P B12C B11C -84.3(7) .
C36P C31P B12C B7C 21.8(8) .
C32P C31P B12C B7C -155.1(5) .
C36P C31P B12C B8C -49.3(7) .
C32P C31P B12C B8C 133.8(5) .
C36P C31P B12C B9C -123.1(6) .
C32P C31P B12C B9C 60.1(7) .
C36P C31P B12C B10C 164.6(5) .
C32P C31P B12C B10C -12.3(8) .
C2C B11C B12C C31P -149.2(5) .
B7C B11C B12C C31P -109.9(6) .
B10C B11C B12C C31P 112.2(6) .
B6C B11C B12C C31P 148.9(5) .
C2C B11C B12C B7C -39.3(5) .
B10C B11C B12C B7C -137.9(5) .
B6C B11C B12C B7C -101.1(6) .
C2C B11C B12C B8C -1.8(6) .
B7C B11C B12C B8C 37.5(5) .
B10C B11C B12C B8C -100.5(5) .
B6C B11C B12C B8C -63.7(6) .
C2C B11C B12C B9C 61.2(6) .
B7C B11C B12C B9C 100.5(5) .
B10C B11C B12C B9C -37.4(4) .
B6C B11C B12C B9C -0.6(6) .
C2C B11C B12C B10C 98.6(5) .
B7C B11C B12C B10C 137.9(5) .
B6C B11C B12C B10C 36.8(5) .
C2C B7C B12C C31P 149.8(5) .
B11C B7C B12C C31P 110.6(6) .
B8C B7C B12C C31P -112.3(6) .
B3C B7C B12C C31P -148.7(5) .
C2C B7C B12C B11C 39.3(5) .
B8C B7C B12C B11C 137.1(5) .
B3C B7C B12C B11C 100.8(6) .
C2C B7C B12C B8C -97.9(6) .
B11C B7C B12C B8C -137.1(5) .
B3C B7C B12C B8C -36.4(5) .
C2C B7C B12C B9C -60.3(6) .
B11C B7C B12C B9C -99.6(5) .
B8C B7C B12C B9C 37.6(4) .
B3C B7C B12C B9C 1.2(6) .
C2C B7C B12C B10C 2.0(6) .
B11C B7C B12C B10C -37.3(5) .
B8C B7C B12C B10C 99.9(5) .
B3C B7C B12C B10C 63.5(6) .
B3C B8C B12C C31P 146.5(5) .
B7C B8C B12C C31P 109.2(6) .
B4C B8C B12C C31P -149.6(5) .
B9C B8C B12C C31P -112.9(5) .
B3C B8C B12C B11C -0.3(6) .
B7C B8C B12C B11C -37.5(5) .
B4C B8C B12C B11C 63.6(6) .
B9C B8C B12C B11C 100.3(5) .
B3C B8C B12C B7C 37.2(5) .
B4C B8C B12C B7C 101.2(5) .
B9C B8C B12C B7C 137.9(5) .
B3C B8C B12C B9C -100.6(5) .
B7C B8C B12C B9C -137.9(5) .
B4C B8C B12C B9C -36.7(4) .
B3C B8C B12C B10C -62.9(6) .
B7C B8C B12C B10C -100.1(5) .
B4C B8C B12C B10C 1.1(6) .
B9C B8C B12C B10C 37.7(4) .
C25P B9C B12C C31P 0.8(8) .
B4C B9C B12C C31P 148.5(5) .
B5C B9C B12C C31P -148.2(5) .
B10C B9C B12C C31P -111.1(6) .
B8C B9C B12C C31P 111.8(6) .
C25P B9C B12C B11C 149.6(5) .
B4C B9C B12C B11C -62.7(5) .
B5C B9C B12C B11C 0.6(6) .
B10C B9C B12C B11C 37.6(4) .
B8C B9C B12C B11C -99.4(5) .
C25P B9C B12C B7C -148.1(5) .
B4C B9C B12C B7C -0.4(6) .
B5C B9C B12C B7C 62.9(5) .
B10C B9C B12C B7C 99.9(5) .
B8C B9C B12C B7C -37.1(4) .
C25P B9C B12C B8C -111.0(6) .
B4C B9C B12C B8C 36.7(4) .
B5C B9C B12C B8C 100.0(5) .
B10C B9C B12C B8C 137.0(5) .
C25P B9C B12C B10C 112.0(6) .
B4C B9C B12C B10C -100.3(5) .
B5C B9C B12C B10C -37.0(4) .
B8C B9C B12C B10C -137.0(5) .
B5C B10C B12C C31P 150.0(5) .
B11C B10C B12C C31P -110.1(6) .
B6C B10C B12C C31P -146.6(5) .
B9C B10C B12C C31P 112.5(5) .
B5C B10C B12C B11C -99.9(5) .
B6C B10C B12C B11C -36.5(5) .
B9C B10C B12C B11C -137.4(5) .
B5C B10C B12C B7C -62.8(6) .
B11C B10C B12C B7C 37.1(5) .
B6C B10C B12C B7C 0.6(6) .
B9C B10C B12C B7C -100.3(5) .
B5C B10C B12C B8C -0.7(6) .
B11C B10C B12C B8C 99.2(5) .
B6C B10C B12C B8C 62.8(6) .
B9C B10C B12C B8C -38.2(4) .
B5C B10C B12C B9C 37.5(4) .
B11C B10C B12C B9C 137.4(5) .
B6C B10C B12C B9C 100.9(5) .
C42P C37P C38P C39P -0.3(9) .
B12D C37P C38P C39P 179.2(6) .
C37P C38P C39P C40P -0.5(11) .
C38P C39P C40P C41P 1.0(12) .
C38P C39P C40P F2D -178.8(6) .
C39P C40P C41P C42P -0.7(12) .
F2D C40P C41P C42P 179.1(6) .
C40P C41P C42P C37P -0.1(10) .
C38P C37P C42P C41P 0.6(9) .
B12D C37P C42P C41P -179.0(6) .
C48P C43P C44P C45P -0.8(8) .
B9D C43P C44P C45P 179.3(5) .
C43P C44P C45P C46P 0.5(9) .
C44P C45P C46P C47P -0.1(10) .
C44P C45P C46P F1D -179.9(5) .
C45P C46P C47P C48P 0.1(9) .
F1D C46P C47P C48P 179.9(5) .
C46P C47P C48P C43P -0.5(9) .
C44P C43P C48P C47P 0.8(8) .
B9D C43P C48P C47P -179.3(5) .
B11D C1D C2D B6D -39.1(5) .
B7D C1D C2D B6D -107.5(6) .
B3D C1D C2D B6D -146.8(6) .
B11D C1D C2D B5D -0.3(7) .
B6D C1D C2D B5D 38.8(5) .
B7D C1D C2D B5D -68.7(7) .
B3D C1D C2D B5D -107.9(6) .
B11D C1D C2D B4D 68.9(7) .
B6D C1D C2D B4D 108.0(6) .
B7D C1D C2D B4D 0.5(7) .
B3D C1D C2D B4D -38.8(5) .
B11D C1D C2D B3D 107.7(6) .
B6D C1D C2D B3D 146.8(6) .
B7D C1D C2D B3D 39.3(5) .
B11D C1D B3D C2D -102.1(6) .
B6D C1D B3D C2D -32.1(5) .
B7D C1D B3D C2D -138.2(6) .
C2D C1D B3D B8D 97.4(5) .
B11D C1D B3D B8D -4.7(7) .
B6D C1D B3D B8D 65.3(7) .
B7D C1D B3D B8D -40.9(5) .
C2D C1D B3D B7D 138.2(6) .
B11D C1D B3D B7D 36.2(5) .
B6D C1D B3D B7D 106.1(6) .
C2D C1D B3D B4D 35.1(5) .
B11D C1D B3D B4D -67.0(7) .
B6D C1D B3D B4D 3.0(7) .
B7D C1D B3D B4D -103.2(6) .
B6D C2D B3D C1D 32.4(5) .
B5D C2D B3D C1D 102.1(6) .
B4D C2D B3D C1D 139.1(6) .
C1D C2D B3D B8D -98.3(5) .
B6D C2D B3D B8D -65.9(7) .
B5D C2D B3D B8D 3.8(7) .
B4D C2D B3D B8D 40.8(5) .
C1D C2D B3D B7D -35.8(5) .
B6D C2D B3D B7D -3.4(7) .
B5D C2D B3D B7D 66.3(7) .
B4D C2D B3D B7D 103.3(6) .
C1D C2D B3D B4D -139.1(6) .
B6D C2D B3D B4D -106.7(6) .
B5D C2D B3D B4D -37.0(5) .
C1D C2D B4D B8D -1.7(7) .
B6D C2D B4D B8D 66.7(7) .
B5D C2D B4D B8D 102.3(5) .
B3D C2D B4D B8D -40.2(5) .
C1D C2D B4D B3D 38.5(5) .
B6D C2D B4D B3D 106.9(6) .
B5D C2D B4D B3D 142.6(6) .
C1D C2D B4D B5D -104.0(6) .
B6D C2D B4D B5D -35.7(6) .
B3D C2D B4D B5D -142.6(6) .
C1D C2D B4D B9D -64.6(6) .
B6D C2D B4D B9D 3.7(7) .
B5D C2D B4D B9D 39.4(5) .
B3D C2D B4D B9D -103.2(5) .
C1D B3D B4D C2D -34.0(5) .
B8D B3D B4D C2D -133.1(5) .
B7D B3D B4D C2D -95.2(6) .
C1D B3D B4D B8D 99.0(5) .
C2D B3D B4D B8D 133.1(5) .
B7D B3D B4D B8D 37.9(5) .
C1D B3D B4D B5D -1.2(7) .
C2D B3D B4D B5D 32.8(5) .
B8D B3D B4D B5D -100.3(6) .
B7D B3D B4D B5D -62.4(6) .
C1D B3D B4D B9D 61.7(6) .
C2D B3D B4D B9D 95.7(5) .
B8D B3D B4D B9D -37.3(5) .
B7D B3D B4D B9D 0.6(7) .
C1D C2D B5D B6D -38.7(5) .
B4D C2D B5D B6D -143.5(6) .
B3D C2D B5D B6D -106.8(6) .
C1D C2D B5D B10D 1.5(7) .
B6D C2D B5D B10D 40.2(5) .
B4D C2D B5D B10D -103.2(6) .
B3D C2D B5D B10D -66.6(7) .
C1D C2D B5D B9D 64.8(6) .
B6D C2D B5D B9D 103.5(6) .
B4D C2D B5D B9D -39.9(5) .
B3D C2D B5D B9D -3.3(7) .
C1D C2D B5D B4D 104.7(6) .
B6D C2D B5D B4D 143.5(6) .
B3D C2D B5D B4D 36.6(5) .
B8D B4D B5D C2D -95.5(5) .
B3D B4D B5D C2D -33.2(5) .
B9D B4D B5D C2D -134.4(5) .
C2D B4D B5D B6D 32.4(5) .
B8D B4D B5D B6D -63.1(7) .
B3D B4D B5D B6D -0.8(7) .
B9D B4D B5D B6D -102.0(6) .
C2D B4D B5D B10D 95.7(6) .
B8D B4D B5D B10D 0.1(7) .
B3D B4D B5D B10D 62.5(7) .
B9D B4D B5D B10D -38.7(5) .
C2D B4D B5D B9D 134.4(5) .
B8D B4D B5D B9D 38.9(5) .
B3D B4D B5D B9D 101.3(5) .
B5D C2D B6D C1D -138.8(6) .
B4D C2D B6D C1D -102.6(6) .
B3D C2D B6D C1D -32.4(5) .
C1D C2D B6D B10D 98.0(6) .
B5D C2D B6D B10D -40.7(5) .
B4D C2D B6D B10D -4.6(8) .
B3D C2D B6D B10D 65.6(7) .
C1D C2D B6D B5D 138.8(6) .
B4D C2D B6D B5D 36.2(6) .
B3D C2D B6D B5D 106.4(6) .
C1D C2D B6D B11D 35.6(5) .
B5D C2D B6D B11D -103.2(6) .
B4D C2D B6D B11D -67.0(7) .
B3D C2D B6D B11D 3.2(8) .
B11D C1D B6D C2D 138.6(6) .
B7D C1D B6D C2D 101.9(6) .
B3D C1D B6D C2D 32.3(5) .
C2D C1D B6D B10D -98.5(6) .
B11D C1D B6D B10D 40.1(5) .
B7D C1D B6D B10D 3.3(7) .
B3D C1D B6D B10D -66.2(7) .
C2D C1D B6D B5D -35.8(5) .
B11D C1D B6D B5D 102.8(6) .
B7D C1D B6D B5D 66.0(7) .
B3D C1D B6D B5D -3.5(7) .
C2D C1D B6D B11D -138.6(6) .
B7D C1D B6D B11D -36.8(6) .
B3D C1D B6D B11D -106.3(6) .
B10D B5D B6D C2D -133.6(6) .
B9D B5D B6D C2D -96.2(6) .
B4D B5D B6D C2D -32.3(5) .
C2D B5D B6D C1D 34.7(5) .
B10D B5D B6D C1D -98.9(6) .
B9D B5D B6D C1D -61.5(7) .
B4D B5D B6D C1D 2.5(7) .
C2D B5D B6D B10D 133.6(6) .
B9D B5D B6D B10D 37.3(5) .
B4D B5D B6D B10D 101.3(6) .
C2D B5D B6D B11D 95.9(6) .
B10D B5D B6D B11D -37.6(5) .
B9D B5D B6D B11D -0.3(7) .
B4D B5D B6D B11D 63.7(7) .
C2D C1D B7D B3D -39.2(5) .
B11D C1D B7D B3D -143.1(6) .
B6D C1D B7D B3D -106.5(6) .
C2D C1D B7D B12D 64.1(6) .
B11D C1D B7D B12D -39.8(5) .
B6D C1D B7D B12D -3.2(7) .
B3D C1D B7D B12D 103.3(5) .
C2D C1D B7D B8D 1.0(7) .
B11D C1D B7D B8D -103.0(5) .
B6D C1D B7D B8D -66.4(6) .
B3D C1D B7D B8D 40.1(5) .
C2D C1D B7D B11D 103.9(6) .
B6D C1D B7D B11D 36.6(6) .
B3D C1D B7D B11D 143.1(6) .
C2D B3D B7D C1D 34.7(5) .
B8D B3D B7D C1D 133.3(5) .
B4D B3D B7D C1D 95.6(6) .
C1D B3D B7D B12D -96.6(5) .
C2D B3D B7D B12D -61.9(6) .
B8D B3D B7D B12D 36.7(5) .
B4D B3D B7D B12D -1.0(7) .
C1D B3D B7D B8D -133.3(5) .
C2D B3D B7D B8D -98.7(5) .
B4D B3D B7D B8D -37.7(5) .
C1D B3D B7D B11D -32.5(5) .
C2D B3D B7D B11D 2.2(7) .
B8D B3D B7D B11D 100.8(6) .
B4D B3D B7D B11D 63.1(7) .
C1D B3D B8D B4D -98.0(6) .
C2D B3D B8D B4D -40.0(5) .
B7D B3D B8D B4D -137.9(5) .
C1D B3D B8D B7D 40.0(5) .
C2D B3D B8D B7D 98.0(5) .
B4D B3D B8D B7D 137.9(5) .
C1D B3D B8D B12D 3.8(6) .
C2D B3D B8D B12D 61.8(6) .
B7D B3D B8D B12D -36.1(5) .
B4D B3D B8D B12D 101.8(5) .
C1D B3D B8D B9D -60.7(6) .
C2D B3D B8D B9D -2.7(6) .
B7D B3D B8D B9D -100.6(5) .
B4D B3D B8D B9D 37.3(5) .
C2D B4D B8D B3D 40.1(5) .
B5D B4D B8D B3D 100.5(6) .
B9D B4D B8D B3D 138.8(5) .
C2D B4D B8D B7D 2.2(6) .
B3D B4D B8D B7D -37.9(5) .
B5D B4D B8D B7D 62.6(6) .
B9D B4D B8D B7D 100.9(5) .
C2D B4D B8D B12D -61.1(6) .
B3D B4D B8D B12D -101.3(5) .
B5D B4D B8D B12D -0.7(6) .
B9D B4D B8D B12D 37.5(4) .
C2D B4D B8D B9D -98.7(5) .
B3D B4D B8D B9D -138.8(5) .
B5D B4D B8D B9D -38.3(5) .
C1D B7D B8D B3D -40.1(5) .
B12D B7D B8D B3D -139.6(5) .
B11D B7D B8D B3D -100.8(6) .
C1D B7D B8D B4D -2.0(6) .
B3D B7D B8D B4D 38.1(5) .
B12D B7D B8D B4D -101.6(5) .
B11D B7D B8D B4D -62.7(6) .
C1D B7D B8D B12D 99.6(5) .
B3D B7D B8D B12D 139.6(5) .
B11D B7D B8D B12D 38.9(5) .
C1D B7D B8D B9D 62.0(6) .
B3D B7D B8D B9D 102.1(5) .
B12D B7D B8D B9D -37.6(4) .
B11D B7D B8D B9D 1.3(6) .
C48P C43P B9D B5D -110.9(6) .
C44P C43P B9D B5D 69.0(7) .
C48P C43P B9D B4D -37.9(8) .
C44P C43P B9D B4D 142.0(5) .
C48P C43P B9D B10D 176.5(5) .
C44P C43P B9D B10D -3.6(8) .
C48P C43P B9D B8D 32.2(8) .
C44P C43P B9D B8D -147.9(5) .
C48P C43P B9D B12D 103.4(6) .
C44P C43P B9D B12D -76.7(7) .
C2D B5D B9D C43P 149.0(5) .
B6D B5D B9D C43P -149.5(6) .
B10D B5D B9D C43P -112.7(6) .
B4D B5D B9D C43P 110.0(6) .
C2D B5D B9D B4D 39.0(5) .
B6D B5D B9D B4D 100.5(6) .
B10D B5D B9D B4D 137.3(5) .
C2D B5D B9D B10D -98.3(6) .
B6D B5D B9D B10D -36.8(5) .
B4D B5D B9D B10D -137.3(5) .
C2D B5D B9D B8D 1.4(6) .
B6D B5D B9D B8D 62.9(6) .
B10D B5D B9D B8D 99.7(5) .
B4D B5D B9D B8D -37.6(5) .
C2D B5D B9D B12D -61.0(6) .
B6D B5D B9D B12D 0.6(7) .
B10D B5D B9D B12D 37.3(5) .
B4D B5D B9D B12D -100.0(5) .
C2D B4D B9D C43P -152.0(5) .
B8D B4D B9D C43P 109.9(6) .
B3D B4D B9D C43P 146.5(5) .
B5D B4D B9D C43P -113.3(6) .
C2D B4D B9D B5D -38.7(5) .
B8D B4D B9D B5D -136.8(5) .
B3D B4D B9D B5D -100.2(6) .
C2D B4D B9D B10D -1.3(6) .
B8D B4D B9D B10D -99.4(5) .
B3D B4D B9D B10D -62.8(6) .
B5D B4D B9D B10D 37.4(5) .
C2D B4D B9D B8D 98.1(5) .
B3D B4D B9D B8D 36.6(5) .
B5D B4D B9D B8D 136.8(5) .
C2D B4D B9D B12D 61.6(6) .
B8D B4D B9D B12D -36.5(4) .
B3D B4D B9D B12D 0.1(6) .
B5D B4D B9D B12D 100.3(5) .
B3D B8D B9D C43P -147.7(5) .
B4D B8D B9D C43P -110.2(6) .
B7D B8D B9D C43P 148.3(5) .
B12D B8D B9D C43P 111.1(5) .
B3D B8D B9D B5D 0.8(6) .
B4D B8D B9D B5D 38.3(5) .
B7D B8D B9D B5D -63.2(6) .
B12D B8D B9D B5D -100.3(5) .
B3D B8D B9D B4D -37.5(5) .
B7D B8D B9D B4D -101.5(5) .
B12D B8D B9D B4D -138.6(5) .
B3D B8D B9D B10D 62.6(6) .
B4D B8D B9D B10D 100.1(5) .
B7D B8D B9D B10D -1.5(6) .
B12D B8D B9D B10D -38.6(4) .
B3D B8D B9D B12D 101.2(5) .
B4D B8D B9D B12D 138.6(5) .
B7D B8D B9D B12D 37.1(4) .
C2D B6D B10D B5D 40.1(5) .
C1D B6D B10D B5D 98.9(6) .
B11D B6D B10D B5D 138.2(6) .
C2D B6D B10D B11D -98.1(6) .
C1D B6D B10D B11D -39.2(5) .
B5D B6D B10D B11D -138.2(6) .
C2D B6D B10D B9D 3.4(7) .
C1D B6D B10D B9D 62.2(6) .
B5D B6D B10D B9D -36.7(5) .
B11D B6D B10D B9D 101.4(6) .
C2D B6D B10D B12D -60.8(6) .
C1D B6D B10D B12D -2.0(7) .
B5D B6D B10D B12D -100.9(6) .
B11D B6D B10D B12D 37.3(5) .
C2D B5D B10D B6D -39.7(5) .
B9D B5D B10D B6D -139.1(6) .
B4D B5D B10D B6D -100.7(6) .
C2D B5D B10D B11D -2.1(7) .
B6D B5D B10D B11D 37.6(5) .
B9D B5D B10D B11D -101.5(6) .
B4D B5D B10D B11D -63.1(7) .
C2D B5D B10D B9D 99.4(5) .
B6D B5D B10D B9D 139.1(6) .
B4D B5D B10D B9D 38.4(5) .
C2D B5D B10D B12D 61..5(6) .
B6D B5D B10D B12D 101.2(6) .
B9D B5D B10D B12D -37.9(4) .
B4D B5D B10D B12D 0.5(7) .
C43P B9D B10D B6D 148.4(5) .
B5D B9D B10D B6D 36.7(5) .
B4D B9D B10D B6D -1.3(6) .
B8D B9D B10D B6D -62.9(6) .
B12D B9D B10D B6D -101.3(6) .
C43P B9D B10D B5D 111.8(6) .
B4D B9D B10D B5D -38.0(5) .
B8D B9D B10D B5D -99.6(5) .
B12D B9D B10D B5D -137.9(5) .
C43P B9D B10D B11D -147.6(5) .
B5D B9D B10D B11D 100.7(6) .
B4D B9D B10D B11D 62.7(6) .
B8D B9D B10D B11D 1.1(6) .
B12D B9D B10D B11D -37.3(4) .
C43P B9D B10D B12D -110.3(6) .
B5D B9D B10D B12D 137.9(5) .
B4D B9D B10D B12D 100.0(5) .
B8D B9D B10D B12D 38.4(4) .
C2D C1D B11D B10D -1.1(7) .
B6D C1D B11D B10D -39.6(5) .
B7D C1D B11D B10D 102.8(6) .
B3D C1D B11D B10D 67.0(7) .
C2D C1D B11D B6D 38.5(5) .
B7D C1D B11D B6D 142.5(6) .
B3D C1D B11D B6D 106.6(6) .
C2D C1D B11D B7D -103.9(6) .
B6D C1D B11D B7D -142.5(6) .
B3D C1D B11D B7D -35.9(5) .
C2D C1D B11D B12D -64.6(6) .
B6D C1D B11D B12D -103.1(6) .
B7D C1D B11D B12D 39.4(5) .
B3D C1D B11D B12D 3.5(7) .
B6D B10D B11D C1D 39.4(5) .
B5D B10D B11D C1D 2.0(7) .
B9D B10D B11D C1D -61.6(6) .
B12D B10D B11D C1D -99.1(5) .
B5D B10D B11D B6D -37.4(5) .
B9D B10D B11D B6D -101.0(6) .
B12D B10D B11D B6D -138.5(6) .
B6D B10D B11D B7D 100.7(6) .
B5D B10D B11D B7D 63.3(6) .
B9D B10D B11D B7D -0.3(7) .
B12D B10D B11D B7D -37.8(5) .
B6D B10D B11D B12D 138.5(6) .
B5D B10D B11D B12D 101.1(6) .
B9D B10D B11D B12D 37.5(4) .
C2D B6D B11D C1D -34.7(5) .
B10D B6D B11D C1D -134.2(6) .
B5D B6D B11D C1D -96.5(6) .
C2D B6D B11D B10D 99.4(6) .
C1D B6D B11D B10D 134.2(6) .
B5D B6D B11D B10D 37.7(5) .
C2D B6D B11D B7D -1.5(7) .
C1D B6D B11D B7D 33.2(5) .
B10D B6D B11D B7D -101.0(6) .
B5D B6D B11D B7D -63.3(7) .
C2D B6D B11D B12D 61.6(6) .
C1D B6D B11D B12D 96.4(6) .
B10D B6D B11D B12D -37.8(5) .
B5D B6D B11D B12D -0.1(7) .
B3D B7D B11D C1D 32.9(5) .
B12D B7D B11D C1D 134.7(5) .
B8D B7D B11D C1D 95.5(5) .
C1D B7D B11D B10D -96.2(6) .
B3D B7D B11D B10D -63.4(6) .
B12D B7D B11D B10D 38.5(5) .
B8D B7D B11D B10D -0.7(7) .
C1D B7D B11D B6D -33.3(5) .
B3D B7D B11D B6D -0.4(7) .
B12D B7D B11D B6D 101.4(6) .
B8D B7D B11D B6D 62.3(6) .
C1D B7D B11D B12D -134.7(5) .
B3D B7D B11D B12D -101.8(6) .
B8D B7D B11D B12D -39.1(4) .
C38P C37P B12D B7D 40.5(8) .
C42P C37P B12D B7D -140.0(6) .
C38P C37P B12D B11D 113.5(6) .
C42P C37P B12D B11D -66.9(8) .
C38P C37P B12D B8D -32.0(8) .
C42P C37P B12D B8D 147.5(5) .
C38P C37P B12D B10D -175.5(5) .
C42P C37P B12D B10D 4.0(8) .
C38P C37P B12D B9D -104.2(6) .
C42P C37P B12D B9D 75.3(7) .
C1D B7D B12D C37P 150.4(5) .
B3D B7D B12D C37P -147.7(5) .
B8D B7D B12D C37P -111.7(6) .
B11D B7D B12D C37P 111.6(6) .
C1D B7D B12D B11D 38.7(5) .
B3D B7D B12D B11D 100.7(6) .
B8D B7D B12D B11D 136.7(5) .
C1D B7D B12D B8D -98.0(5) .
B3D B7D B12D B8D -36.0(5) .
B11D B7D B12D B8D -136.7(5) .
C1D B7D B12D B10D 1.7(6) .
B3D B7D B12D B10D 63.7(6) .
B8D B7D B12D B10D 99.7(5) .
B11D B7D B12D B10D -37.0(5) .
C1D B7D B12D B9D -60.9(6) .
B3D B7D B12D B9D 1.1(6) .
B8D B7D B12D B9D 37.1(4) .
B11D B7D B12D B9D -99.6(5) .
C1D B11D B12D C37P -151.1(5) .
B10D B11D B12D C37P 110.3(6) .
B6D B11D B12D C37P 147.3(6) .
B7D B11D B12D C37P -112.1(6) .
C1D B11D B12D B7D -38.9(5) .
B10D B11D B12D B7D -137.6(5) .
B6D B11D B12D B7D -100.6(6) .
C1D B11D B12D B8D -0.8(6) .
B10D B11D B12D B8D -99.5(5) .
B6D B11D B12D B8D -62.5(6) .
B7D B11D B12D B8D 38.1(5) .
C1D B11D B12D B10D 98.7(6) .
B6D B11D B12D B10D 37.1(5) .
B7D B11D B12D B10D 137.6(5) .
C1D B11D B12D B9D 62.1(6) .
B10D B11D B12D B9D -36.6(5) .
B6D B11D B12D B9D 0.4(6) .
B7D B11D B12D B9D 101.0(5) .
B3D B8D B12D C37P 148.2(5) .
B4D B8D B12D C37P -147.2(5) .
B7D B8D B12D C37P 111.8(6) .
B9D B8D B12D C37P -109.8(6) .
B3D B8D B12D B7D 36.4(5) .
B4D B8D B12D B7D 101.0(5) .
B9D B8D B12D B7D 138.4(5) .
B3D B8D B12D B11D -1.9(6) .
B4D B8D B12D B11D 62.7(6) .
B7D B8D B12D B11D -38.3(5) .
B9D B8D B12D B11D 100.0(5) .
B3D B8D B12D B10D -63.5(6) .
B4D B8D B12D B10D 1.0(6) .
B7D B8D B12D B10D -100.0(5) .
B9D B8D B12D B10D 38.4(4) .
B3D B8D B12D B9D -102.0(5) .
B4D B8D B12D B9D -37.4(4) .
B7D B8D B12D B9D -138.4(5) .
B6D B10D B12D C37P -148.9(5) .
B5D B10D B12D C37P 147.7(5) .
B11D B10D B12D C37P -111.5(6) .
B9D B10D B12D C37P 110.0(6) .
B6D B10D B12D B7D 0.2(7) .
B5D B10D B12D B7D -63.3(6) .
B11D B10D B12D B7D 37.6(5) .
B9D B10D B12D B7D -101.0(5) .
B6D B10D B12D B11D -37.4(5) .
B5D B10D B12D B11D -100.8(6) .
B9D B10D B12D B11D -138.5(5) .
B6D B10D B12D B8D 62.5(6) .
B5D B10D B12D B8D -0.9(6) .
B11D B10D B12D B8D 99.9(5) .
B9D B10D B12D B8D -38.6(4) .
B6D B10D B12D B9D 101.1(5) .
B5D B10D B12D B9D 37.7(5) .
B11D B10D B12D B9D 138.5(5) .
C43P B9D B12D C37P 2.6(8) .
B5D B9D B12D C37P -148.1(5) .
B4D B9D B12D C37P 148.7(5) .
B10D B9D B12D C37P -111.2(6) .
B8D B9D B12D C37P 112.5(6) .
C43P B9D B12D B7D -146.9(5) .
B5D B9D B12D B7D 62.5(6) .
B4D B9D B12D B7D -0.7(6) .
B10D B9D B12D B7D 99.4(5) .
B8D B9D B12D B7D -36.9(4) .
C43P B9D B12D B11D 150.0(5) .
B5D B9D B12D B11D -0.6(6) .
B4D B9D B12D B11D -63.8(6) .
B10D B9D B12D B11D 36.3(5) .
B8D B9D B12D B11D -100.0(5) .
C43P B9D B12D B8D -110.0(6) .
B5D B9D B12D B8D 99.4(5) .
B4D B9D B12D B8D 36.2(4) .
B10D B9D B12D B8D 136.3(5) .
C43P B9D B12D B10D 113.7(6) .
B5D B9D B12D B10D -36.9(5) .
B4D B9D B12D B10D -100.1(5) .
B8D B9D B12D B10D -136.3(5) .
